data_1551392
loop_
_publ_author_name
'Felix J. Rizzuto'
'Jonathan R. Nitschke'

_publ_section_title
;
 Stereochemical plasticity modulates cooperative binding in a CoII12L6
 cuboctahedron
;
_journal_name_full 'Nature Chemistry'
_journal_page_first 903
_journal_page_last 908
_journal_paper_doi 10.1038/nchem.2758
_journal_volume 10
_journal_year 2017
_chemical_formula_moiety '(C576 H348 Co12 N96), 10.5(C B11 H12), 13.5(C2 F6 N O4 S2), 7.5(C2 H3 N)'
_chemical_formula_sum 'C628.5 H496.5 B115.5 Co12 F81 N117 O54 S27'
_chemical_formula_weight 14912.23
_space_group_crystal_system trigonal
_space_group_IT_number 148
_space_group_name_Hall '-R 3'
_space_group_name_H-M_alt 'R -3 :H'
_atom_sites_solution_hydrogens geom
_cell_angle_alpha 90
_cell_angle_beta 90
_cell_angle_gamma 120
_cell_formula_units_Z 6
_cell_length_a 48.517(5)
_cell_length_b 48.517(5)
_cell_length_c 64.134(7)
_cell_measurement_reflns_used 4275
_cell_measurement_temperature 100(2)
_cell_measurement_theta_max 13.5597401274
_cell_measurement_theta_min 1.28874970553
_cell_volume 130740(2)
_computing_cell_refinement 'XIA2 0.4.0.331-g9691117'
_computing_data_collection
;
Diamond GDA
;
_computing_data_reduction 'XIA2 0.4.0.331-g9691117'
_computing_structure_refinement 'SHELXL-2014/7 (Sheldrick, 2014)'
_computing_structure_solution 'SHELXT (Sheldrick, 2014)'
_diffrn_ambient_temperature 100(2)
_diffrn_detector_area_resol_mean 0
_diffrn_measured_fraction_theta_full 0.997
_diffrn_measured_fraction_theta_max 0.997
_diffrn_measurement_device_type 'Pilatus 2M detector on Crystal Logic diffractometer'
_diffrn_measurement_method '\w  scans'
_diffrn_radiation_monochromator 'silicon double crystal'
_diffrn_radiation_type synchrotron
_diffrn_radiation_wavelength 0.6889
_diffrn_reflns_av_R_equivalents 0.0637
_diffrn_reflns_av_unetI/netI 0.0502
_diffrn_reflns_Laue_measured_fraction_full 0.997
_diffrn_reflns_Laue_measured_fraction_max 0.997
_diffrn_reflns_limit_h_max 42
_diffrn_reflns_limit_h_min -42
_diffrn_reflns_limit_k_max 40
_diffrn_reflns_limit_k_min -42
_diffrn_reflns_limit_l_max 55
_diffrn_reflns_limit_l_min -55
_diffrn_reflns_number 98324
_diffrn_reflns_point_group_measured_fraction_full 0.997
_diffrn_reflns_point_group_measured_fraction_max 0.997
_diffrn_reflns_theta_full 17.429
_diffrn_reflns_theta_max 17.429
_diffrn_reflns_theta_min 2.488
_diffrn_source 'Diamond beamline I19'
_exptl_absorpt_coefficient_mu 0.340
_exptl_absorpt_correction_T_max 1.01121062184
_exptl_absorpt_correction_T_min 0.993098199651
_exptl_absorpt_correction_type empirical
_exptl_absorpt_process_details
;
CCP4 7.0.011: AIMLESS, version 0.5.25 : 06/04/16
Scaling & analysis of unmerged intensities, 
absorption correction using spherical harmonics

Run via XIA2 0.4.0.331-g9691117, 
DIALS 1.dev.193-g7bc7d43, 
DIALS/i19 0.80-gbdba547+p2
;
_exptl_crystal_colour purple
_exptl_crystal_density_diffrn 1.136
_exptl_crystal_description prism
_exptl_crystal_F_000 45486
_exptl_crystal_size_max 0.300
_exptl_crystal_size_mid 0.200
_exptl_crystal_size_min 0.200
_refine_ls_extinction_coef .
_refine_ls_extinction_method none
_refine_ls_goodness_of_fit_ref 1.208
_refine_ls_hydrogen_treatment constr
_refine_ls_matrix_type full
_refine_ls_number_parameters 2532
_refine_ls_number_reflns 19949
_refine_ls_number_restraints 6737
_refine_ls_restrained_S_all 1.060
_refine_ls_R_factor_all 0.1767
_refine_ls_R_factor_gt 0.1491
_refine_ls_shift/su_max 0.001
_refine_ls_shift/su_mean 0.000
_refine_ls_structure_factor_coef Fsqd
_refine_ls_weighting_details 'w=1/[\s^2^(Fo^2^)+(0.2000P)^2^+200.0000P] where P=(Fo^2^+2Fc^2^)/3'
_refine_ls_weighting_scheme calc
_refine_ls_wR_factor_gt 0.3782
_refine_ls_wR_factor_ref 0.3995
_reflns_Friedel_coverage 0.000
_reflns_Friedel_fraction_full .
_reflns_Friedel_fraction_max .
_reflns_number_gt 10985
_reflns_number_total 19949
_reflns_threshold_expression 'I > 2\s(I)'
_cod_data_source_file nchem.2758-s2.cif
_cod_data_source_block fjr_sqd
_cod_original_cell_volume 130738(29)
_cod_original_formula_sum 'C628.50 H496.50 B115.50 Co12 F81 N117 O54 S27'
_cod_database_code 1551392
_shelx_space_group_comment
;
The symmetry employed for this shelxl refinement is uniquely defined
by the following loop, which should always be used as a source of
symmetry information in preference to the above space-group names.
They are only intended as comments.
;
_shelx_estimated_absorpt_t_min 0.905
_shelx_estimated_absorpt_t_max 0.935

loop_
_space_group_symop_operation_xyz
'x, y, z'
'-y, x-y, z'
'-x+y, -x, z'
'x+2/3, y+1/3, z+1/3'
'-y+2/3, x-y+1/3, z+1/3'
'-x+y+2/3, -x+1/3, z+1/3'
'x+1/3, y+2/3, z+2/3'
'-y+1/3, x-y+2/3, z+2/3'
'-x+y+1/3, -x+2/3, z+2/3'
'-x, -y, -z'
'y, -x+y, -z'
'x-y, x, -z'
'-x+2/3, -y+1/3, -z+1/3'
'y+2/3, -x+y+1/3, -z+1/3'
'x-y+2/3, x+1/3, -z+1/3'
'-x+1/3, -y+2/3, -z+2/3'
'y+1/3, -x+y+2/3, -z+2/3'
'x-y+1/3, x+2/3, -z+2/3'

loop_
_atom_site_label
_atom_site_type_symbol
_atom_site_fract_x
_atom_site_fract_y
_atom_site_fract_z
_atom_site_U_iso_or_equiv
_atom_site_adp_type
_atom_site_occupancy
_atom_site_site_symmetry_order
_atom_site_calc_flag
_atom_site_refinement_flags_posn
_atom_site_refinement_flags_adp
_atom_site_refinement_flags_occupancy
_atom_site_disorder_assembly
_atom_site_disorder_group
Co1 Co 0.58426(4) 0.57786(5) 0.42042(3) 0.1905(8) Uani 1 1 d . . . . .
Co2 Co 0.47650(4) 0.86653(4) 0.23826(3) 0.1838(8) Uani 1 1 d . . . . .
Co3 Co 0.22794(6) 0.31353(5) 0.42575(3) 0.2174(10) Uani 1 1 d . . . . .
Co4 Co 0.52760(5) 0.70846(7) 0.59902(4) 0.2361(11) Uani 1 1 d . . . . .
C301 C 0.6152(6) 0.5570(5) 0.3851(4) 0.304(11) Uani 1 1 d D U . . .
H301 H 0.5980 0.5361 0.3874 0.364 Uiso 1 1 calc R U . . .
C302 C 0.6395(7) 0.5604(6) 0.3701(5) 0.365(15) Uani 1 1 d D U . . .
H302 H 0.6379 0.5431 0.3622 0.438 Uiso 1 1 calc R U . . .
C303 C 0.6651(6) 0.5911(7) 0.3684(5) 0.330(12) Uani 1 1 d D U . . .
H303 H 0.6812 0.5957 0.3584 0.396 Uiso 1 1 calc R U . . .
C304 C 0.6673(5) 0.6137(6) 0.3805(3) 0.252(7) Uani 1 1 d D U . . .
C305 C 0.6943(6) 0.6459(6) 0.3797(4) 0.314(12) Uani 1 1 d D U . . .
H305 H 0.7120 0.6504 0.3711 0.376 Uiso 1 1 calc R U . . .
C306 C 0.6944(4) 0.6689(5) 0.3907(3) 0.274(8) Uani 1 1 d D U . . .
H306 H 0.7125 0.6897 0.3898 0.328 Uiso 1 1 calc R U . . .
C307 C 0.6683(4) 0.6641(5) 0.4044(3) 0.224(6) Uani 1 1 d D U . . .
C308 C 0.6660(4) 0.6870(5) 0.4173(4) 0.269(9) Uani 1 1 d D U . . .
H308 H 0.6826 0.7086 0.4174 0.323 Uiso 1 1 calc R U . . .
C309 C 0.6406(4) 0.6776(4) 0.4293(3) 0.241(7) Uani 1 1 d D U . . .
H309 H 0.6391 0.6929 0.4378 0.289 Uiso 1 1 calc R U . . .
C310 C 0.6153(4) 0.6452(4) 0.4298(3) 0.202(5) Uani 1 1 d D U . . .
C311 C 0.6431(4) 0.6315(4) 0.4059(2) 0.195(5) Uani 1 1 d D U . . .
C312 C 0.6409(5) 0.6057(5) 0.3938(3) 0.219(6) Uani 1 1 d D U . . .
C313 C 0.5863(4) 0.6322(4) 0.4410(2) 0.188(5) Uani 1 1 d D U . . .
H313 H 0.5817 0.6455 0.4495 0.225 Uiso 1 1 calc R U . . .
C314 C 0.5353(3) 0.5911(4) 0.4487(2) 0.195(5) Uani 1 1 d D U . . .
C315 C 0.5195(4) 0.5603(4) 0.4579(2) 0.204(5) Uani 1 1 d D U . . .
H315 H 0.5294 0.5477 0.4587 0.245 Uiso 1 1 calc R U . . .
C316 C 0.4901(3) 0.5499(3) 0.4655(2) 0.194(5) Uani 1 1 d D U . . .
H316 H 0.4793 0.5295 0.4719 0.233 Uiso 1 1 calc R U . . .
C317 C 0.4754(3) 0.5672(4) 0.4644(2) 0.196(5) Uani 1 1 d D U . . .
C318 C 0.4900(4) 0.5964(4) 0.4542(2) 0.189(5) Uani 1 1 d D U . . .
H318 H 0.4791 0.6080 0.4530 0.226 Uiso 1 1 calc R U . . .
C319 C 0.5193(3) 0.6084(3) 0.44608(19) 0.178(4) Uani 1 1 d D U . . .
H319 H 0.5290 0.6281 0.4388 0.214 Uiso 1 1 calc R U . . .
C321 C 0.1572(5) 0.2545(4) 0.4308(3) 0.273(9) Uani 1 1 d D U . . .
H321 H 0.1569 0.2610 0.4447 0.327 Uiso 1 1 calc R U . . .
C322 C 0.1293(5) 0.2246(5) 0.4213(4) 0.289(9) Uani 1 1 d D U . . .
H322 H 0.1112 0.2117 0.4296 0.347 Uiso 1 1 calc R U . . .
C323 C 0.1298(6) 0.2164(6) 0.4019(4) 0.311(11) Uani 1 1 d D U . . .
H323 H 0.1121 0.1977 0.3964 0.374 Uiso 1 1 calc R U . . .
C324 C 0.1564(6) 0.2349(5) 0.3889(3) 0.282(9) Uani 1 1 d D U . . .
C325 C 0.1572(6) 0.2277(6) 0.3681(4) 0.337(12) Uani 1 1 d D U . . .
H325 H 0.1388 0.2111 0.3615 0.404 Uiso 1 1 calc R U . . .
C326 C 0.1859(8) 0.2455(7) 0.3570(4) 0.412(19) Uani 1 1 d D U . . .
H326 H 0.1885 0.2382 0.3438 0.495 Uiso 1 1 calc R U . . .
C327 C 0.2112(7) 0.2745(7) 0.3656(4) 0.391(17) Uani 1 1 d D U . . .
C328 C 0.2372(6) 0.2968(6) 0.3533(4) 0.372(13) Uani 1 1 d D U . . .
H328 H 0.2394 0.2935 0.3390 0.447 Uiso 1 1 calc R U . . .
C329 C 0.2590(5) 0.3236(5) 0.3638(3) 0.350(12) Uani 1 1 d D U . . .
H329 H 0.2767 0.3396 0.3563 0.420 Uiso 1 1 calc R U . . .
C330 C 0.2561(4) 0.3277(5) 0.3836(3) 0.257(7) Uani 1 1 d D U . . .
C331 C 0.2090(6) 0.2821(6) 0.3869(4) 0.309(10) Uani 1 1 d D U . . .
C332 C 0.1819(5) 0.2631(5) 0.3987(3) 0.256(7) Uani 1 1 d D U . . .
C333 C 0.2775(5) 0.3567(5) 0.3965(3) 0.281(9) Uani 1 1 d D U . . .
H333 H 0.2943 0.3762 0.3912 0.337 Uiso 1 1 calc R U . . .
C334 C 0.2906(4) 0.3834(4) 0.4282(2) 0.217(6) Uani 1 1 d D U . . .
C335 C 0.3019(3) 0.4134(4) 0.4192(2) 0.203(5) Uani 1 1 d D U . . .
H335 H 0.2988 0.4156 0.4048 0.243 Uiso 1 1 calc R U . . .
C336 C 0.3177(3) 0.4398(4) 0.4320(2) 0.227(6) Uani 1 1 d D U . . .
H336 H 0.3261 0.4604 0.4261 0.272 Uiso 1 1 calc R U . . .
C337 C 0.3219(3) 0.4373(4) 0.4535(2) 0.188(5) Uani 1 1 d D U . . .
C338 C 0.3114(3) 0.4073(4) 0.4612(2) 0.195(5) Uani 1 1 d D U . . .
H338 H 0.3150 0.4048 0.4755 0.234 Uiso 1 1 calc R U . . .
C339 C 0.2958(3) 0.3808(3) 0.4488(2) 0.192(5) Uani 1 1 d D U . . .
H339 H 0.2884 0.3604 0.4547 0.231 Uiso 1 1 calc R U . . .
C341 C 0.1660(7) 0.4831(5) 0.6453(4) 0.358(12) Uani 1 1 d D U . . .
H341 H 0.1875 0.4897 0.6484 0.430 Uiso 1 1 calc R U . . .
C342 C 0.1410(7) 0.4795(4) 0.6610(4) 0.338(11) Uani 1 1 d D U . . .
H342 H 0.1470 0.4838 0.6753 0.405 Uiso 1 1 calc R U . . .
C343 C 0.1101(8) 0.4703(5) 0.6558(5) 0.399(15) Uani 1 1 d D U . . .
H343 H 0.0959 0.4693 0.6663 0.479 Uiso 1 1 calc R U . . .
C344 C 0.0997(7) 0.4628(7) 0.6361(5) 0.372(14) Uani 1 1 d D U . . .
C345 C 0.0729(7) 0.4571(8) 0.6303(5) 0.375(13) Uani 1 1 d D U . . .
H345 H 0.0597 0.4592 0.6404 0.450 Uiso 1 1 calc R U . . .
C346 C 0.0604(6) 0.4477(7) 0.6098(5) 0.416(14) Uani 1 1 d D U . . .
H346 H 0.0386 0.4397 0.6065 0.499 Uiso 1 1 calc R U . . .
C347 C 0.0851(6) 0.4518(7) 0.5935(4) 0.325(11) Uani 1 1 d D U . . .
C348 C 0.0776(5) 0.4459(7) 0.5729(4) 0.370(14) Uani 1 1 d D U . . .
H348 H 0.0567 0.4386 0.5677 0.444 Uiso 1 1 calc R U . . .
C349 C 0.1016(5) 0.4511(6) 0.5604(4) 0.329(11) Uani 1 1 d D U . . .
H349 H 0.0984 0.4500 0.5458 0.395 Uiso 1 1 calc R U . . .
C350 C 0.1298(5) 0.4577(6) 0.5678(3) 0.288(10) Uani 1 1 d D U . . .
C351 C 0.1133(6) 0.4606(6) 0.6003(4) 0.298(8) Uani 1 1 d D U . . .
C352 C 0.1234(6) 0.4638(7) 0.6205(4) 0.328(11) Uani 1 1 d D U . . .
C353 C 0.1581(4) 0.4615(5) 0.5566(3) 0.262(8) Uani 1 1 d D U . . .
H353 H 0.1571 0.4592 0.5418 0.314 Uiso 1 1 calc R U . . .
C354 C 0.2119(3) 0.4754(3) 0.5548(2) 0.180(4) Uani 1 1 d D U . . .
C355 C 0.2312(4) 0.4644(3) 0.5612(2) 0.206(5) Uani 1 1 d D U . . .
H355 H 0.2245 0.4500 0.5725 0.247 Uiso 1 1 calc R U . . .
C356 C 0.2603(4) 0.4733(4) 0.5519(3) 0.215(6) Uani 1 1 d D U . . .
H356 H 0.2732 0.4651 0.5570 0.258 Uiso 1 1 calc R U . . .
C357 C 0.2703(4) 0.4942(3) 0.5351(2) 0.184(4) Uani 1 1 d D U . . .
C358 C 0.2499(4) 0.5048(3) 0.5284(2) 0.196(5) Uani 1 1 d D U . . .
H358 H 0.2562 0.5189 0.5169 0.235 Uiso 1 1 calc R U . . .
C359 C 0.2210(3) 0.4960(3) 0.5377(2) 0.197(5) Uani 1 1 d D U . . .
H359 H 0.2076 0.5037 0.5326 0.236 Uiso 1 1 calc R U . . .
C361 C 0.5999(6) 0.7406(6) 0.6037(4) 0.339(11) Uani 1 1 d D U . . .
H361 H 0.5994 0.7227 0.5973 0.406 Uiso 1 1 calc R U . . .
C362 C 0.6305(6) 0.7692(7) 0.6117(3) 0.346(11) Uani 1 1 d D U . . .
H362 H 0.6502 0.7697 0.6098 0.415 Uiso 1 1 calc R U . . .
C363 C 0.6302(6) 0.7922(6) 0.6206(3) 0.349(12) Uani 1 1 d D U . . .
H363 H 0.6498 0.8098 0.6251 0.418 Uiso 1 1 calc R U . . .
C364 C 0.6032(7) 0.7925(6) 0.6240(3) 0.344(11) Uani 1 1 d D U . . .
C365 C 0.6029(7) 0.8167(6) 0.6308(3) 0.378(12) Uani 1 1 d D U . . .
H365 H 0.6227 0.8342 0.6351 0.453 Uiso 1 1 calc R U . . .
C366 C 0.5739(6) 0.8202(6) 0.6329(4) 0.399(12) Uani 1 1 d D U . . .
H366 H 0.5740 0.8386 0.6382 0.479 Uiso 1 1 calc R U . . .
C367 C 0.5439(6) 0.7898(6) 0.6251(3) 0.381(12) Uani 1 1 d D U . . .
C368 C 0.5155(6) 0.7936(5) 0.6261(3) 0.404(13) Uani 1 1 d D U . . .
H368 H 0.5148 0.8117 0.6311 0.484 Uiso 1 1 calc R U . . .
C369 C 0.4876(5) 0.7632(5) 0.6176(3) 0.360(11) Uani 1 1 d D U . . .
H369 H 0.4668 0.7604 0.6169 0.432 Uiso 1 1 calc R U . . .
C370 C 0.4942(6) 0.7394(5) 0.6108(3) 0.296(10) Uani 1 1 d D U . . .
C371 C 0.5470(6) 0.7663(6) 0.6197(4) 0.346(11) Uani 1 1 d D U . . .
C372 C 0.5740(6) 0.7648(6) 0.6166(3) 0.305(10) Uani 1 1 d D U . . .
C373 C 0.4674(4) 0.7086(5) 0.6008(3) 0.261(9) Uani 1 1 d D U . . .
H373 H 0.4459 0.7039 0.5998 0.313 Uiso 1 1 calc R U . . .
C374 C 0.4581(4) 0.6656(4) 0.5799(2) 0.203(5) Uani 1 1 d D U . . .
C375 C 0.4598(4) 0.6379(4) 0.5809(3) 0.229(6) Uani 1 1 d D U . . .
H375 H 0.4722 0.6352 0.5913 0.275 Uiso 1 1 calc R U . . .
C376 C 0.4432(4) 0.6146(4) 0.5665(3) 0.228(6) Uani 1 1 d D U . . .
H376 H 0.4443 0.5957 0.5670 0.274 Uiso 1 1 calc R U . . .
C377 C 0.4246(3) 0.6178(4) 0.5511(2) 0.193(5) Uani 1 1 d D U . . .
C378 C 0.4229(3) 0.6446(4) 0.5513(2) 0.202(5) Uani 1 1 d D U . . .
H378 H 0.4099 0.6470 0.5411 0.243 Uiso 1 1 calc R U . . .
C379 C 0.4388(3) 0.6684(3) 0.5653(2) 0.201(5) Uani 1 1 d D U . . .
H379 H 0.4367 0.6869 0.5651 0.242 Uiso 1 1 calc R U . . .
N301 N 0.6150(4) 0.5785(4) 0.3951(3) 0.235(6) Uani 1 1 d D U . . .
N302 N 0.6174(3) 0.6229(3) 0.4187(2) 0.200(4) Uani 1 1 d D U . . .
N303 N 0.5673(3) 0.6039(3) 0.43964(17) 0.191(4) Uani 1 1 d D U . . .
N321 N 0.1819(4) 0.2708(3) 0.4182(2) 0.231(5) Uani 1 1 d D U . . .
N322 N 0.2341(4) 0.3094(4) 0.3962(2) 0.276(6) Uani 1 1 d D U . . .
N323 N 0.2699(3) 0.3509(3) 0.4147(2) 0.236(5) Uani 1 1 d D U . . .
N341 N 0.1523(5) 0.4754(5) 0.6261(3) 0.302(8) Uani 1 1 d D U . . .
N342 N 0.1385(3) 0.4626(4) 0.5872(3) 0.255(6) Uani 1 1 d D U . . .
N343 N 0.1836(3) 0.4676(2) 0.56572(16) 0.183(4) Uani 1 1 d D U . . .
N361 N 0.5741(5) 0.7429(5) 0.6064(3) 0.311(9) Uani 1 1 d D U . . .
N362 N 0.5218(4) 0.7387(5) 0.6096(2) 0.303(8) Uani 1 1 d D U . . .
N363 N 0.4768(3) 0.6906(3) 0.5940(2) 0.234(6) Uani 1 1 d D U . . .
C401 C 0.4441(3) 0.5565(3) 0.4750(2) 0.186(4) Uani 1 1 d D U . . .
C402 C 0.4178(4) 0.5281(3) 0.4674(2) 0.175(4) Uani 1 1 d D U . . .
C403 C 0.4168(4) 0.5099(4) 0.4501(2) 0.209(5) Uani 1 1 d D U . . .
H403 H 0.4344 0.5145 0.4414 0.250 Uiso 1 1 calc R U . . .
C404 C 0.3874(4) 0.4853(4) 0.4475(2) 0.206(5) Uani 1 1 d D U . . .
H404 H 0.3805 0.4697 0.4368 0.247 Uiso 1 1 calc R U . . .
C405 C 0.3685(4) 0.4870(3) 0.4637(2) 0.178(4) Uani 1 1 d D U . . .
C406 C 0.3375(3) 0.4658(3) 0.4679(2) 0.177(4) Uani 1 1 d D U . . .
C407 C 0.3180(3) 0.4676(3) 0.4828(2) 0.173(4) Uani 1 1 d D U . . .
C408 C 0.2841(3) 0.4450(4) 0.4858(2) 0.205(5) Uani 1 1 d D U . . .
H408 H 0.2714 0.4259 0.4783 0.246 Uiso 1 1 calc R U . . .
C409 C 0.2745(3) 0.4567(3) 0.5013(2) 0.187(5) Uani 1 1 d D U . . .
H409 H 0.2535 0.4476 0.5065 0.225 Uiso 1 1 calc R U . . .
C410 C 0.3014(3) 0.4853(3) 0.5087(2) 0.171(4) Uani 1 1 d D U . . .
C411 C 0.3015(3) 0.5036(3) 0.5248(2) 0.177(4) Uani 1 1 d D U . . .
C412 C 0.3265(4) 0.5314(4) 0.5332(2) 0.177(4) Uani 1 1 d D U . . .
C413 C 0.3265(4) 0.5489(4) 0.5506(2) 0.208(5) Uani 1 1 d D U . . .
H413 H 0.3084 0.5448 0.5587 0.250 Uiso 1 1 calc R U . . .
C414 C 0.3572(4) 0.5731(4) 0.5539(2) 0.205(5) Uani 1 1 d D U . . .
H414 H 0.3644 0.5881 0.5649 0.246 Uiso 1 1 calc R U . . .
C415 C 0.3765(4) 0.5713(4) 0.5376(2) 0.186(5) Uani 1 1 d D U . . .
C416 C 0.4082(4) 0.5921(3) 0.5348(2) 0.183(4) Uani 1 1 d D U . . .
C417 C 0.4281(4) 0.5910(3) 0.5199(2) 0.174(4) Uani 1 1 d D U . . .
C418 C 0.4612(4) 0.6100(3) 0.5182(2) 0.193(5) Uani 1 1 d D U . . .
H418 H 0.4743 0.6266 0.5276 0.231 Uiso 1 1 calc R U . . .
C419 C 0.4720(3) 0.6015(3) 0.5013(2) 0.190(5) Uani 1 1 d D U . . .
H419 H 0.4932 0.6110 0.4961 0.228 Uiso 1 1 calc R U . . .
C420 C 0.4425(3) 0.5736(3) 0.4928(2) 0.167(4) Uani 1 1 d D U . . .
N401 N 0.3875(3) 0.5142(2) 0.47574(16) 0.171(3) Uani 1 1 d D U . . .
H401 H 0.3813 0.5210 0.4865 0.205 Uiso 0.5 1 calc R U P A 1
N402 N 0.3278(2) 0.4914(2) 0.49742(17) 0.168(3) Uani 1 1 d D U . B 1
H402 H 0.3473 0.5075 0.4992 0.202 Uiso 0.5 1 calc R U P B 2
N403 N 0.3579(3) 0.5466(3) 0.52521(18) 0.183(3) Uani 1 1 d D U . . .
H40A H 0.3642 0.5408 0.5140 0.219 Uiso 0.5 1 calc R U P C 1
N404 N 0.4176(2) 0.5686(2) 0.50375(18) 0.172(3) Uani 1 1 d D U . D 1
H40B H 0.3978 0.5537 0.5014 0.207 Uiso 0.5 1 calc R U P D 2
C101 C 0.4636(4) 0.8784(4) 0.1924(3) 0.213(6) Uani 1 1 d D U . . .
H101 H 0.4671 0.8614 0.1889 0.256 Uiso 1 1 calc R U . . .
C102 C 0.4561(4) 0.8934(5) 0.1753(3) 0.259(7) Uani 1 1 d D U . . .
H102 H 0.4558 0.8873 0.1611 0.311 Uiso 1 1 calc R U . . .
C103 C 0.4495(6) 0.9173(6) 0.1811(3) 0.266(9) Uani 1 1 d D U . . .
H103 H 0.4450 0.9286 0.1708 0.320 Uiso 1 1 calc R U . . .
C104 C 0.4496(4) 0.9239(5) 0.2007(3) 0.232(6) Uani 1 1 d D U . . .
C105 C 0.4429(6) 0.9487(5) 0.2070(4) 0.268(9) Uani 1 1 d D U . . .
H105 H 0.4377 0.9597 0.1970 0.321 Uiso 1 1 calc R U . . .
C106 C 0.4443(6) 0.9557(5) 0.2268(4) 0.268(9) Uani 1 1 d D U . . .
H106 H 0.4393 0.9716 0.2306 0.321 Uiso 1 1 calc R U . . .
C107 C 0.4529(4) 0.9409(4) 0.2436(3) 0.240(7) Uani 1 1 d D U . . .
C108 C 0.4543(6) 0.9461(5) 0.2659(4) 0.295(10) Uani 1 1 d D U . . .
H108 H 0.4504 0.9619 0.2715 0.354 Uiso 1 1 calc R U . . .
C109 C 0.4610(5) 0.9285(4) 0.2783(3) 0.265(8) Uani 1 1 d D U . . .
H109 H 0.4607 0.9312 0.2929 0.318 Uiso 1 1 calc R U . . .
C110 C 0.4686(4) 0.9056(4) 0.2703(3) 0.214(6) Uani 1 1 d D U . . .
C111 C 0.4588(3) 0.9162(3) 0.2362(3) 0.201(5) Uani 1 1 d D U . . .
C112 C 0.4585(4) 0.9075(4) 0.2148(3) 0.206(6) Uani 1 1 d D U . . .
C113 C 0.4765(4) 0.8855(4) 0.2815(2) 0.213(6) Uani 1 1 d D U . . .
H113 H 0.4771 0.8862 0.2963 0.255 Uiso 1 1 calc R U . . .
C114 C 0.4870(3) 0.8435(3) 0.2834(2) 0.172(4) Uani 1 1 d D U . . .
C115 C 0.5098(3) 0.8363(3) 0.2760(2) 0.187(5) Uani 1 1 d D U . . .
H115 H 0.5220 0.8464 0.2639 0.224 Uiso 1 1 calc R U . . .
C116 C 0.5140(3) 0.8147(3) 0.2865(2) 0.196(5) Uani 1 1 d D U . . .
H116 H 0.5296 0.8099 0.2816 0.236 Uiso 1 1 calc R U . . .
C117 C 0.4974(3) 0.7998(3) 0.3033(2) 0.164(4) Uani 1 1 d D U . . .
C118 C 0.4743(3) 0.8067(3) 0.3105(2) 0.191(5) Uani 1 1 d D U . . .
H118 H 0.4625 0.7963 0.3226 0.229 Uiso 1 1 calc R U . . .
C119 C 0.4682(3) 0.8276(3) 0.3008(2) 0.186(5) Uani 1 1 d D U . . .
H119 H 0.4519 0.8315 0.3055 0.224 Uiso 1 1 calc R U . . .
C121 C 0.3737(5) 0.4516(5) 0.2335(3) 0.252(7) Uani 1 1 d D U . . .
H121 H 0.3931 0.4572 0.2405 0.302 Uiso 1 1 calc R U . . .
C122 C 0.3517(6) 0.4179(5) 0.2250(4) 0.290(10) Uani 1 1 d D U . . .
H122 H 0.3583 0.4026 0.2265 0.348 Uiso 1 1 calc R U . . .
C123 C 0.3241(6) 0.4089(6) 0.2158(4) 0.286(10) Uani 1 1 d D U . . .
H123 H 0.3101 0.3873 0.2121 0.343 Uiso 1 1 calc R U . . .
C124 C 0.3163(5) 0.4328(5) 0.2118(3) 0.248(7) Uani 1 1 d D U . . .
C125 C 0.2879(6) 0.4253(6) 0.2022(4) 0.287(9) Uani 1 1 d D U . . .
H125 H 0.2748 0.4047 0.1964 0.344 Uiso 1 1 calc R U . . .
C126 C 0.2788(5) 0.4490(5) 0.2010(3) 0.278(8) Uani 1 1 d D U . . .
H126 H 0.2586 0.4437 0.1953 0.334 Uiso 1 1 calc R U . . .
C127 C 0.2992(4) 0.4804(5) 0.2083(2) 0.214(6) Uani 1 1 d D U . . .
C128 C 0.2924(5) 0.5057(5) 0.2069(3) 0.263(8) Uani 1 1 d D U . . .
H128 H 0.2736 0.5027 0.2002 0.315 Uiso 1 1 calc R U . . .
C129 C 0.3136(4) 0.5344(4) 0.2155(2) 0.219(6) Uani 1 1 d D U . . .
H129 H 0.3090 0.5513 0.2156 0.263 Uiso 1 1 calc R U . . .
C130 C 0.3408(4) 0.5386(4) 0.2240(3) 0.202(5) Uani 1 1 d D U . . .
C131 C 0.3285(4) 0.4870(5) 0.2176(3) 0.210(5) Uani 1 1 d D U . . .
C132 C 0.3374(4) 0.4641(4) 0.2205(3) 0.202(5) Uani 1 1 d D U . . .
C133 C 0.3653(3) 0.5683(4) 0.2346(2) 0.187(5) Uani 1 1 d D U . . .
H133 H 0.3645 0.5874 0.2348 0.224 Uiso 1 1 calc R U . . .
C134 C 0.4082(3) 0.5933(3) 0.2579(2) 0.169(4) Uani 1 1 d D U . . .
C135 C 0.4410(3) 0.6039(3) 0.2583(2) 0.188(5) Uani 1 1 d D U . . .
H135 H 0.4499 0.5947 0.2494 0.226 Uiso 1 1 calc R U . . .
C136 C 0.4597(3) 0.6281(3) 0.2718(2) 0.183(4) Uani 1 1 d D U . . .
H136 H 0.4821 0.6366 0.2716 0.219 Uiso 1 1 calc R U . . .
C137 C 0.4467(3) 0.6402(3) 0.2857(2) 0.159(4) Uani 1 1 d D U . . .
C138 C 0.4148(3) 0.6286(3) 0.2848(2) 0.176(4) Uani 1 1 d D U . . .
H138 H 0.4058 0.6373 0.2941 0.211 Uiso 1 1 calc R U . . .
C139 C 0.3948(3) 0.6053(3) 0.2715(2) 0.174(4) Uani 1 1 d D U . . .
H139 H 0.3726 0.5977 0.2715 0.209 Uiso 1 1 calc R U . . .
C141 C 0.6377(4) 0.5833(5) 0.4506(3) 0.256(7) Uani 1 1 d D U . . .
H141 H 0.6499 0.6051 0.4468 0.307 Uiso 1 1 calc R U . . .
C142 C 0.6488(5) 0.5671(6) 0.4659(3) 0.310(10) Uani 1 1 d D U . . .
H142 H 0.6692 0.5793 0.4722 0.372 Uiso 1 1 calc R U . . .
C143 C 0.6307(6) 0.5356(6) 0.4709(3) 0.316(11) Uani 1 1 d D U . . .
H143 H 0.6386 0.5258 0.4801 0.379 Uiso 1 1 calc R U . . .
C144 C 0.6017(7) 0.5189(6) 0.4627(4) 0.316(12) Uani 1 1 d D U . . .
C145 C 0.5849(6) 0.4897(7) 0.4663(4) 0.355(14) Uani 1 1 d D U . . .
H145 H 0.5934 0.4801 0.4752 0.426 Uiso 1 1 calc R U . . .
C146 C 0.5541(6) 0.4701(5) 0.4580(4) 0.326(11) Uani 1 1 d D U . . .
H146 H 0.5414 0.4485 0.4622 0.391 Uiso 1 1 calc R U . . .
C147 C 0.5421(6) 0.4851(6) 0.4422(4) 0.287(10) Uani 1 1 d D U . . .
C148 C 0.5142(5) 0.4686(5) 0.4317(4) 0.295(10) Uani 1 1 d D U . . .
H148 H 0.5015 0.4461 0.4329 0.354 Uiso 1 1 calc R U . . .
C149 C 0.5051(5) 0.4855(4) 0.4194(3) 0.282(9) Uani 1 1 d D U . . .
H149 H 0.4843 0.4755 0.4135 0.338 Uiso 1 1 calc R U . . .
C150 C 0.5254(4) 0.5160(4) 0.4156(3) 0.212(6) Uani 1 1 d D U . . .
C151 C 0.5615(5) 0.5147(5) 0.4386(3) 0.244(7) Uani 1 1 d D U . . .
C152 C 0.5911(5) 0.5335(5) 0.4470(3) 0.225(6) Uani 1 1 d D U . . .
C153 C 0.5210(3) 0.5384(4) 0.4019(2) 0.200(5) Uani 1 1 d D U . . .
H153 H 0.5024 0.5309 0.3937 0.240 Uiso 1 1 calc R U . . .
C154 C 0.5390(4) 0.5912(3) 0.3914(2) 0.182(5) Uani 1 1 d D U . . .
C155 C 0.5116(4) 0.5916(4) 0.3932(2) 0.208(5) Uani 1 1 d D U . . .
H155 H 0.4945 0.5754 0.4011 0.250 Uiso 1 1 calc R U . . .
C156 C 0.5077(4) 0.6156(4) 0.3838(2) 0.202(5) Uani 1 1 d D U . . .
H156 H 0.4882 0.6156 0.3854 0.243 Uiso 1 1 calc R U . . .
C157 C 0.5321(4) 0.6390(4) 0.3722(2) 0.188(5) Uani 1 1 d D U . . .
C158 C 0.5598(4) 0.6378(3) 0.3703(2) 0.198(5) Uani 1 1 d D U . . .
H158 H 0.5765 0.6533 0.3619 0.237 Uiso 1 1 calc R U . . .
C159 C 0.5643(4) 0.6154(4) 0.3799(2) 0.200(5) Uani 1 1 d D U . . .
H159 H 0.5841 0.6160 0.3789 0.240 Uiso 1 1 calc R U . . .
C161 C 0.7323(7) 0.9879(6) 0.4272(3) 0.329(12) Uani 1 1 d D U . . .
H161 H 0.7280 0.9879 0.4128 0.395 Uiso 1 1 calc R U . . .
C162 C 0.7567(7) 1.0185(6) 0.4382(5) 0.373(13) Uani 1 1 d D U . . .
H162 H 0.7665 1.0381 0.4308 0.447 Uiso 1 1 calc R U . . .
C163 C 0.7641(7) 1.0180(6) 0.4573(4) 0.356(13) Uani 1 1 d D U . . .
H163 H 0.7802 1.0366 0.4640 0.427 Uiso 1 1 calc R U . . .
C164 C 0.7484(6) 0.9907(6) 0.4675(4) 0.316(12) Uani 1 1 d D U . . .
C165 C 0.7535(7) 0.9899(6) 0.4868(4) 0.354(13) Uani 1 1 d D U . . .
H165 H 0.7666 1.0098 0.4934 0.425 Uiso 1 1 calc R U . . .
C166 C 0.7411(5) 0.9610(5) 0.5003(3) 0.274(7) Uani 1 1 d D U . . .
H166 H 0.7471 0.9607 0.5143 0.329 Uiso 1 1 calc R U . . .
C167 C 0.7172(4) 0.9319(5) 0.4879(3) 0.237(6) Uani 1 1 d D U . . .
C168 C 0.7006(5) 0.9029(5) 0.5007(3) 0.273(8) Uani 1 1 d D U . . .
H168 H 0.7046 0.9013 0.5150 0.327 Uiso 1 1 calc R U . . .
C169 C 0.6768(5) 0.8765(4) 0.4877(2) 0.252(7) Uani 1 1 d D U . . .
H169 H 0.6637 0.8559 0.4935 0.302 Uiso 1 1 calc R U . . .
C170 C 0.6740(4) 0.8826(5) 0.4669(3) 0.210(5) Uani 1 1 d D U . . .
C171 C 0.7123(4) 0.9356(5) 0.4691(3) 0.210(5) Uani 1 1 d D U . . .
C172 C 0.7254(5) 0.9625(6) 0.4569(4) 0.252(8) Uani 1 1 d D U . . .
C173 C 0.6515(3) 0.8563(4) 0.4516(3) 0.208(5) Uani 1 1 d D U . . .
H173 H 0.6381 0.8350 0.4560 0.250 Uiso 1 1 calc R U . . .
C174 C 0.6300(4) 0.8422(4) 0.4184(3) 0.190(5) Uani 1 1 d D U . . .
C175 C 0.6384(4) 0.8428(4) 0.3975(3) 0.222(6) Uani 1 1 d D U . . .
H175 H 0.6591 0.8584 0.3931 0.266 Uiso 1 1 calc R U . . .
C176 C 0.6179(4) 0.8219(4) 0.3834(3) 0.230(7) Uani 1 1 d D U . . .
H176 H 0.6245 0.8223 0.3694 0.276 Uiso 1 1 calc R U . . .
C177 C 0.5867(4) 0.7993(4) 0.3896(3) 0.189(5) Uani 1 1 d D U . . .
C178 C 0.5782(4) 0.8009(3) 0.4093(3) 0.200(5) Uani 1 1 d D U . . .
H178 H 0.5567 0.7873 0.4134 0.240 Uiso 1 1 calc R U . . .
C179 C 0.5992(4) 0.8214(3) 0.4235(2) 0.194(5) Uani 1 1 d D U . . .
H179 H 0.5922 0.8212 0.4374 0.233 Uiso 1 1 calc R U . . .
N101 N 0.4657(4) 0.8857(4) 0.2105(2) 0.210(5) Uani 1 1 d D U . . .
N102 N 0.4669(3) 0.9000(3) 0.2501(2) 0.193(4) Uani 1 1 d D U . . .
N103 N 0.4826(3) 0.8670(3) 0.27211(16) 0.188(4) Uani 1 1 d D U . . .
N121 N 0.3638(3) 0.4721(3) 0.2304(2) 0.222(5) Uani 1 1 d D U . . .
N122 N 0.3484(3) 0.5172(3) 0.22559(17) 0.189(4) Uani 1 1 d D U . . .
N123 N 0.3862(3) 0.5658(2) 0.24288(17) 0.178(3) Uani 1 1 d D U . . .
N141 N 0.6089(4) 0.5633(4) 0.4430(2) 0.229(5) Uani 1 1 d D U . . .
N142 N 0.5534(3) 0.5327(3) 0.4245(2) 0.211(4) Uani 1 1 d D U . . .
N143 N 0.5417(3) 0.5665(3) 0.40147(17) 0.188(4) Uani 1 1 d D U . . .
N161 N 0.7177(4) 0.9621(4) 0.4381(3) 0.265(7) Uani 1 1 d D U . . .
N162 N 0.6902(3) 0.9099(3) 0.45605(19) 0.207(4) Uani 1 1 d D U . . .
N163 N 0.6521(3) 0.8650(3) 0.4329(2) 0.200(4) Uani 1 1 d D U . . .
C201 C 0.5023(3) 0.7753(3) 0.3144(2) 0.176(4) Uani 1 1 d D U . . .
C202 C 0.4867(3) 0.7450(3) 0.3051(2) 0.170(4) Uani 1 1 d D U . . .
C203 C 0.4684(3) 0.7355(4) 0.2867(2) 0.179(4) Uani 1 1 d D U . . .
H203 H 0.4630 0.7484 0.2784 0.215 Uiso 1 1 calc R U . . .
C204 C 0.4596(3) 0.7048(3) 0.2829(2) 0.175(4) Uani 1 1 d D U . . .
H204 H 0.4480 0.6925 0.2712 0.209 Uiso 1 1 calc R U . . .
C205 C 0.4712(3) 0.6942(3) 0.2998(2) 0.152(3) Uani 1 1 d D U . . .
C206 C 0.4670(3) 0.6643(3) 0.3020(2) 0.162(4) Uani 1 1 d D U . . .
C207 C 0.4791(3) 0.6533(3) 0.3174(2) 0.167(4) Uani 1 1 d D U . . .
C208 C 0.4733(3) 0.6212(3) 0.3207(2) 0.190(4) Uani 1 1 d D U . . .
H208 H 0.4599 0.6033 0.3123 0.228 Uiso 1 1 calc R U . . .
C209 C 0.4896(3) 0.6209(3) 0.3372(2) 0.181(4) Uani 1 1 d D U . . .
H209 H 0.4902 0.6030 0.3427 0.217 Uiso 1 1 calc R U . . .
C210 C 0.5061(3) 0.6528(3) 0.3451(2) 0.172(4) Uani 1 1 d D U . . .
C211 C 0.5271(3) 0.6633(4) 0.3614(2) 0.177(4) Uani 1 1 d D U . . .
C212 C 0.5442(3) 0.6937(4) 0.3703(2) 0.190(5) Uani 1 1 d D U . . .
C213 C 0.5638(4) 0.7039(4) 0.3880(2) 0.221(6) Uani 1 1 d D U . . .
H213 H 0.5684 0.6907 0.3966 0.265 Uiso 1 1 calc R U . . .
C214 C 0.5755(4) 0.7356(4) 0.3912(2) 0.214(6) Uani 1 1 d D U . . .
H214 H 0.5900 0.7486 0.4016 0.257 Uiso 1 1 calc R U . . .
C215 C 0.5611(3) 0.7454(4) 0.3753(2) 0.181(4) Uani 1 1 d D U . . .
C216 C 0.5644(3) 0.7749(4) 0.3739(2) 0.182(4) Uani 1 1 d D U . . .
C217 C 0.5508(3) 0.7854(4) 0.3593(2) 0.176(4) Uani 1 1 d D U . . .
C218 C 0.5544(3) 0.8157(3) 0.3571(2) 0.198(5) Uani 1 1 d D U . . .
H218 H 0.5676 0.8333 0.3658 0.237 Uiso 1 1 calc R U . . .
C219 C 0.5368(3) 0.8171(3) 0.3410(3) 0.211(5) Uani 1 1 d D U . . .
H219 H 0.5343 0.8344 0.3364 0.253 Uiso 1 1 calc R U . . .
C220 C 0.5224(3) 0.7839(4) 0.3323(2) 0.189(4) Uani 1 1 d D U . . .
N201 N 0.4882(2) 0.7189(3) 0.31309(14) 0.162(3) Uani 1 1 d D U . . .
H201 H 0.4981 0.7185 0.3245 0.194 Uiso 0.5 1 calc R U P E 1
N202 N 0.4997(2) 0.6718(2) 0.33281(16) 0.172(3) Uani 1 1 d D U . F 1
H202 H 0.5074 0.6924 0.3345 0.206 Uiso 0.5 1 calc R U P F 2
N203 N 0.5421(2) 0.7206(3) 0.36274(16) 0.174(3) Uani 1 1 d D U . . .
H20A H 0.5307 0.7208 0.3521 0.209 Uiso 0.5 1 calc R U P G 1
N204 N 0.5303(2) 0.7664(2) 0.34380(17) 0.164(3) Uani 1 1 d D U . H 1
H20B H 0.5236 0.7460 0.3419 0.197 Uiso 0.5 1 calc R U P H 2
B101 B 0.6134(4) 0.8421(5) 0.5496(3) 0.259(7) Uani 1 1 d D U . . .
H10A H 0.5977 0.8198 0.5406 0.311 Uiso 1 1 calc R U . . .
B102 B 0.6007(4) 0.8679(5) 0.5553(4) 0.328(11) Uani 1 1 d D U . . .
H10B H 0.5764 0.8629 0.5505 0.394 Uiso 1 1 calc R U . . .
B103 B 0.6055(5) 0.8459(5) 0.5754(3) 0.326(10) Uani 1 1 d D U . . .
H10C H 0.5851 0.8270 0.5845 0.392 Uiso 1 1 calc R U . . .
B104 B 0.6377(5) 0.8414(5) 0.5693(3) 0.288(8) Uani 1 1 d D U . . .
H104 H 0.6381 0.8194 0.5739 0.346 Uiso 1 1 calc R U . . .
B105 B 0.6544(4) 0.8631(4) 0.5460(3) 0.254(7) Uani 1 1 d D U . . .
H10D H 0.6672 0.8554 0.5349 0.305 Uiso 1 1 calc R U . . .
B106 B 0.6306(5) 0.8785(5) 0.5361(3) 0.302(8) Uani 1 1 d D U . . .
H10E H 0.6270 0.8808 0.5191 0.362 Uiso 1 1 calc R U . . .
B107 B 0.6177(5) 0.8862(5) 0.5783(4) 0.381(14) Uani 1 1 d D U . . .
H107 H 0.6047 0.8936 0.5893 0.457 Uiso 1 1 calc R U . . .
B108 B 0.6427(5) 0.8712(5) 0.5869(3) 0.354(11) Uani 1 1 d D U . . .
H10F H 0.6479 0.8697 0.6038 0.424 Uiso 1 1 calc R U . . .
B109 B 0.6715(4) 0.8797(5) 0.5684(3) 0.295(9) Uani 1 1 d D U . . .
H10G H 0.6955 0.8833 0.5725 0.354 Uiso 1 1 calc R U . . .
B110 B 0.6664(4) 0.9029(4) 0.5492(3) 0.275(7) Uani 1 1 d D U . . .
H110 H 0.6871 0.9221 0.5405 0.331 Uiso 1 1 calc R U . . .
B111 B 0.6336(4) 0.9078(5) 0.5560(4) 0.340(11) Uani 1 1 d D U . . .
H111 H 0.6321 0.9296 0.5522 0.408 Uiso 1 1 calc R U . . .
B112 B 0.6581(5) 0.9078(5) 0.5751(3) 0.331(11) Uani 1 1 d D U . . .
H112 H 0.6731 0.9302 0.5841 0.397 Uiso 1 1 calc R U . . .
B201 B 0.5661(5) 0.7561(4) 0.4702(3) 0.267(7) Uani 1 1 d D U . . .
H40 H 0.5692 0.7804 0.4683 0.321 Uiso 1 1 calc R U . . .
B202 B 0.5604(4) 0.7394(4) 0.4940(3) 0.261(7) Uani 1 1 d D U . . .
H20H H 0.5598 0.7526 0.5082 0.313 Uiso 1 1 calc R U . . .
B203 B 0.5959(5) 0.7507(5) 0.4810(3) 0.281(8) Uani 1 1 d D U . . .
H20K H 0.6194 0.7707 0.4865 0.338 Uiso 1 1 calc R U . . .
B204 B 0.5876(4) 0.7443(4) 0.4547(3) 0.254(6) Uani 1 1 d D U . . .
H20L H 0.6053 0.7604 0.4428 0.305 Uiso 1 1 calc R U . . .
B205 B 0.5457(4) 0.7263(5) 0.4519(3) 0.269(7) Uani 1 1 d D U . . .
H205 H 0.5349 0.7298 0.4375 0.323 Uiso 1 1 calc R U . . .
B206 B 0.5283(5) 0.7245(5) 0.4762(3) 0.269(7) Uani 1 1 d D U . . .
H206 H 0.5068 0.7271 0.4782 0.322 Uiso 1 1 calc R U . . .
B207 B 0.5762(5) 0.7146(5) 0.4943(3) 0.280(8) Uani 1 1 d D U . . .
H207 H 0.5867 0.7110 0.5089 0.336 Uiso 1 1 calc R U . . .
B208 B 0.5925(5) 0.7166(5) 0.4691(3) 0.263(7) Uani 1 1 d D U . . .
H20C H 0.6133 0.7131 0.4663 0.316 Uiso 1 1 calc R U . . .
B209 B 0.5626(5) 0.7036(4) 0.4508(3) 0.256(7) Uani 1 1 d D U . . .
H20D H 0.5634 0.6923 0.4358 0.307 Uiso 1 1 calc R U . . .
B210 B 0.5270(5) 0.6904(5) 0.4652(3) 0.279(8) Uani 1 1 d D U . . .
H210 H 0.5038 0.6698 0.4599 0.335 Uiso 1 1 calc R U . . .
B211 B 0.5362(5) 0.6966(4) 0.4925(3) 0.262(7) Uani 1 1 d D U . . .
H211 H 0.5201 0.6808 0.5051 0.315 Uiso 1 1 calc R U . . .
B212 B 0.5564(5) 0.6848(5) 0.4767(3) 0.261(7) Uani 1 1 d D U . . .
H212 H 0.5533 0.6605 0.4790 0.313 Uiso 1 1 calc R U . . .
B301 B 0.4505(5) 0.6860(4) 0.2008(3) 0.282(8) Uani 1 1 d D U . . .
H30A H 0.4361 0.6981 0.2026 0.338 Uiso 1 1 calc R U . . .
B302 B 0.4846(5) 0.6993(4) 0.2141(3) 0.267(8) Uani 1 1 d D U . . .
H30B H 0.4930 0.7200 0.2250 0.320 Uiso 1 1 calc R U . . .
B303 B 0.4521(4) 0.6622(4) 0.2208(3) 0.251(6) Uani 1 1 d D U . . .
H30C H 0.4392 0.6575 0.2360 0.301 Uiso 1 1 calc R U . . .
B304 B 0.4316(5) 0.6449(4) 0.1980(3) 0.291(8) Uani 1 1 d D U . . .
H304 H 0.4051 0.6292 0.1982 0.349 Uiso 1 1 calc R U . . .
B305 B 0.4531(6) 0.6706(5) 0.1772(3) 0.327(10) Uani 1 1 d D U . . .
H30D H 0.4405 0.6715 0.1628 0.392 Uiso 1 1 calc R U . . .
B306 B 0.4857(5) 0.7057(4) 0.1868(3) 0.295(9) Uani 1 1 d D U . . .
H30E H 0.4947 0.7296 0.1794 0.354 Uiso 1 1 calc R U . . .
B307 B 0.4906(4) 0.6677(5) 0.2189(3) 0.269(7) Uani 1 1 d D U . . .
H307 H 0.5033 0.6670 0.2333 0.323 Uiso 1 1 calc R U . . .
B308 B 0.4575(5) 0.6330(4) 0.2080(3) 0.270(8) Uani 1 1 d D U . . .
H30F H 0.4483 0.6084 0.2144 0.325 Uiso 1 1 calc R U . . .
B309 B 0.4569(6) 0.6387(4) 0.1818(3) 0.338(12) Uani 1 1 d D U . . .
H30G H 0.4469 0.6183 0.1706 0.406 Uiso 1 1 calc R U . . .
B310 B 0.4910(6) 0.6752(5) 0.1758(3) 0.326(11) Uani 1 1 d D U . . .
H310 H 0.5040 0.6792 0.1607 0.391 Uiso 1 1 calc R U . . .
B311 B 0.5124(5) 0.6928(5) 0.1993(3) 0.292(8) Uani 1 1 d D U . . .
H311 H 0.5389 0.7081 0.2001 0.351 Uiso 1 1 calc R U . . .
B312 B 0.4940(5) 0.6523(5) 0.1959(3) 0.314(9) Uani 1 1 d D U . . .
H312 H 0.5089 0.6408 0.1944 0.377 Uiso 1 1 calc R U . . .
B401 B 0.6060(6) 0.5810(7) 0.5342(4) 0.262(11) Uani 0.5 1 d D U P . .
H40H H 0.6208 0.5759 0.5452 0.314 Uiso 0.5 1 calc R U P . .
B402 B 0.5891(6) 0.6019(7) 0.5425(3) 0.262(12) Uani 0.5 1 d D U P . .
H40J H 0.5922 0.6108 0.5589 0.315 Uiso 0.5 1 calc R U P . .
B403 B 0.5649(6) 0.5612(7) 0.5369(4) 0.266(12) Uani 0.5 1 d D U P . .
H40I H 0.5512 0.5429 0.5491 0.319 Uiso 0.5 1 calc R U P . .
B404 B 0.5821(6) 0.5525(6) 0.5162(4) 0.248(10) Uani 0.5 1 d D U P . .
H40K H 0.5804 0.5286 0.5150 0.298 Uiso 0.5 1 calc R U P . .
B405 B 0.6155(5) 0.5887(7) 0.5082(4) 0.256(12) Uani 0.5 1 d D U P . .
H405 H 0.6365 0.5888 0.5009 0.307 Uiso 0.5 1 calc R U P . .
B406 B 0.6217(5) 0.6196(6) 0.5252(4) 0.247(10) Uani 0.5 1 d D U P . .
H406 H 0.6459 0.6396 0.5296 0.297 Uiso 0.5 1 calc R U P . .
B407 B 0.5542(6) 0.5890(6) 0.5288(4) 0.233(11) Uani 0.5 1 d D U P . .
H407 H 0.5333 0.5892 0.5361 0.279 Uiso 0.5 1 calc R U P . .
B408 B 0.5501(5) 0.5584(5) 0.5114(4) 0.226(10) Uani 0.5 1 d D U P . .
H40C H 0.5266 0.5384 0.5061 0.271 Uiso 0.5 1 calc R U P . .
B409 B 0.5821(5) 0.5745(6) 0.4947(3) 0.211(8) Uani 0.5 1 d D U P . .
H40D H 0.5806 0.5651 0.4786 0.253 Uiso 0.5 1 calc R U P . .
B410 B 0.6043(5) 0.6157(6) 0.5004(3) 0.227(9) Uani 0.5 1 d D U P . .
H410 H 0.6173 0.6340 0.4881 0.272 Uiso 0.5 1 calc R U P . .
B411 B 0.5859(6) 0.6244(6) 0.5214(4) 0.232(9) Uani 0.5 1 d D U P . .
H411 H 0.5863 0.6476 0.5231 0.278 Uiso 0.5 1 calc R U P . .
B412 B 0.5629(5) 0.5968(5) 0.5032(3) 0.202(9) Uani 0.5 1 d D U P . .
H412 H 0.5477 0.6020 0.4927 0.242 Uiso 0.5 1 calc R U P . .
N1 N 0.3148(3) 0.5875(3) 0.2522(2) 0.248(5) Uiso 1 1 d D U . . .
C1A C 0.3030(5) 0.6004(6) 0.2438(5) 0.188(10) Uiso 0.64(3) 1 d D U P I 1
C2A C 0.2893(5) 0.6199(5) 0.2389(5) 0.225(13) Uiso 0.64(3) 1 d D U P I 1
H2AA H 0.3032 0.6367 0.2291 0.338 Uiso 0.64(3) 1 calc R U P I 1
H2AB H 0.2869 0.6295 0.2517 0.338 Uiso 0.64(3) 1 calc R U P I 1
H2AC H 0.2683 0.6067 0.2324 0.338 Uiso 0.64(3) 1 calc R U P I 1
C1B C 0.3071(10) 0.6063(8) 0.2551(9) 0.197(19) Uiso 0.36(3) 1 d D U P I 2
C2B C 0.2902(14) 0.6230(13) 0.2607(12) 0.32(3) Uiso 0.36(3) 1 d D U P I 2
H2BA H 0.3035 0.6457 0.2573 0.480 Uiso 0.36(3) 1 calc R U P I 2
H2BB H 0.2702 0.6141 0.2529 0.480 Uiso 0.36(3) 1 calc R U P I 2
H2BC H 0.2856 0.6206 0.2757 0.480 Uiso 0.36(3) 1 calc R U P I 2
N7 N 0.7158(5) 0.8435(5) 0.4662(3) 0.193(7) Uiso 0.5 1 d D U P . .
C7 C 0.6944(6) 0.8199(6) 0.4618(4) 0.194(9) Uiso 0.5 1 d D U P . .
C8 C 0.6712(9) 0.7882(7) 0.4537(7) 0.326(19) Uiso 0.5 1 d D U P . .
H8A H 0.6499 0.7824 0.4586 0.489 Uiso 0.5 1 calc R U P . .
H8B H 0.6716 0.7886 0.4385 0.489 Uiso 0.5 1 calc R U P . .
H8C H 0.6768 0.7725 0.4588 0.489 Uiso 0.5 1 calc R U P . .
N13 N 0.6231(9) 0.7717(9) 0.5358(6) 0.195(14) Uiso 0.25 1 d D U P . .
C13 C 0.6255(10) 0.7541(10) 0.5473(6) 0.161(14) Uiso 0.25 1 d D U P . .
C14 C 0.6347(10) 0.7346(10) 0.5586(7) 0.179(16) Uiso 0.25 1 d D U P . .
H14C H 0.6281 0.7149 0.5508 0.269 Uiso 0.25 1 calc R U P . .
H14D H 0.6243 0.7294 0.5723 0.269 Uiso 0.25 1 calc R U P . .
H14E H 0.6578 0.7460 0.5604 0.269 Uiso 0.25 1 calc R U P . .

loop_
_atom_site_aniso_label
_atom_site_aniso_U_11
_atom_site_aniso_U_22
_atom_site_aniso_U_33
_atom_site_aniso_U_23
_atom_site_aniso_U_13
_atom_site_aniso_U_12
Co1 0.1800(15) 0.2051(19) 0.2047(18) 0.0323(13) -0.0145(12) 0.1101(15)
Co2 0.1818(15) 0.1629(14) 0.2022(17) 0.0235(12) -0.0085(12) 0.0829(12)
Co3 0.247(2) 0.1852(17) 0.201(2) -0.0259(14) -0.0490(16) 0.0937(16)
Co4 0.203(2) 0.286(3) 0.1795(19) -0.0051(18) -0.0251(14) 0.0921(19)
C301 0.29(2) 0.282(19) 0.41(3) 0.001(19) 0.014(18) 0.197(18)
C302 0.38(4) 0.33(2) 0.47(4) 0.05(3) 0.11(3) 0.25(2)
C303 0.35(3) 0.37(3) 0.35(3) 0.01(3) 0.09(2) 0.24(2)
C304 0.262(19) 0.34(2) 0.229(19) 0.047(16) 0.040(15) 0.204(16)
C305 0.31(2) 0.34(2) 0.33(3) 0.09(2) 0.11(2) 0.198(18)
C306 0.185(14) 0.33(2) 0.27(2) 0.031(17) 0.041(12) 0.107(15)
C307 0.167(13) 0.246(15) 0.245(18) 0.050(13) 0.017(11) 0.091(12)
C308 0.185(15) 0.250(17) 0.35(3) 0.004(15) 0.035(14) 0.092(13)
C309 0.184(14) 0.240(14) 0.252(17) -0.011(13) 0.001(12) 0.070(11)
C310 0.162(12) 0.221(15) 0.212(15) 0.005(12) -0.021(10) 0.087(11)
C311 0.179(13) 0.234(13) 0.169(13) 0.023(11) -0.007(9) 0.101(11)
C312 0.226(17) 0.271(16) 0.214(17) 0.023(14) 0.001(13) 0.164(14)
C313 0.142(11) 0.194(12) 0.209(13) -0.010(11) -0.018(9) 0.070(9)
C314 0.161(11) 0.206(13) 0.197(13) -0.004(10) -0.013(9) 0.076(10)
C315 0.188(12) 0.207(13) 0.220(14) 0.037(10) 0.004(10) 0.101(11)
C316 0.157(11) 0.184(12) 0.230(14) 0.022(10) 0.010(10) 0.077(9)
C317 0.169(11) 0.199(13) 0.212(14) 0.011(10) 0.006(9) 0.086(10)
C318 0.188(12) 0.208(13) 0.171(12) 0.003(9) 0.003(9) 0.100(11)
C319 0.191(12) 0.186(11) 0.164(11) -0.004(8) -0.005(9) 0.098(10)
C321 0.30(2) 0.189(15) 0.230(17) 0.038(12) -0.021(13) 0.050(13)
C322 0.246(17) 0.225(18) 0.31(2) 0.005(18) -0.021(17) 0.051(12)
C323 0.34(3) 0.209(19) 0.29(2) -0.026(18) -0.044(18) 0.064(15)
C324 0.33(2) 0.197(17) 0.228(17) -0.029(14) -0.076(14) 0.060(13)
C325 0.35(3) 0.27(2) 0.25(2) -0.088(19) -0.064(17) 0.052(17)
C326 0.45(4) 0.29(3) 0.31(3) -0.05(2) 0.02(2) 0.05(2)
C327 0.36(3) 0.35(3) 0.31(2) -0.05(2) 0.06(2) 0.060(18)
C328 0.36(2) 0.34(2) 0.290(17) -0.080(16) 0.027(15) 0.081(15)
C329 0.325(19) 0.36(2) 0.226(14) -0.095(14) 0.080(14) 0.068(14)
C330 0.267(18) 0.33(2) 0.142(12) -0.019(12) 0.042(11) 0.122(13)
C331 0.33(2) 0.267(19) 0.290(17) -0.001(15) 0.043(16) 0.125(12)
C332 0.283(18) 0.230(18) 0.214(15) -0.055(14) -0.050(13) 0.097(12)
C333 0.297(19) 0.37(2) 0.182(14) -0.112(15) -0.005(14) 0.169(14)
C334 0.260(17) 0.272(15) 0.139(11) -0.011(11) 0.009(11) 0.149(15)
C335 0.168(11) 0.261(14) 0.147(11) -0.023(10) -0.022(9) 0.083(12)
C336 0.199(13) 0.242(14) 0.173(11) -0.005(10) -0.036(11) 0.061(11)
C337 0.175(11) 0.183(11) 0.186(11) -0.022(10) -0.050(10) 0.075(10)
C338 0.211(13) 0.186(11) 0.188(12) -0.039(9) -0.052(10) 0.098(12)
C339 0.200(12) 0.175(10) 0.208(12) -0.027(9) -0.031(11) 0.098(10)
C341 0.46(2) 0.30(2) 0.33(2) 0.03(2) 0.052(15) 0.194(19)
C342 0.43(2) 0.272(19) 0.326(18) 0.049(16) 0.058(16) 0.19(2)
C343 0.44(3) 0.37(4) 0.33(2) 0.04(3) 0.08(2) 0.16(3)
C344 0.35(2) 0.35(3) 0.34(2) 0.08(3) 0.098(17) 0.12(3)
C345 0.39(2) 0.35(2) 0.366(19) -0.01(2) 0.077(17) 0.18(2)
C346 0.307(18) 0.51(3) 0.41(2) -0.01(2) 0.076(15) 0.19(2)
C347 0.26(2) 0.31(3) 0.42(2) -0.03(3) 0.088(17) 0.16(3)
C348 0.197(16) 0.36(3) 0.44(2) -0.03(3) 0.095(16) 0.052(19)
C349 0.178(15) 0.39(3) 0.38(2) -0.06(2) 0.015(14) 0.12(2)
C350 0.189(16) 0.34(2) 0.311(19) 0.00(2) -0.022(16) 0.12(2)
C351 0.29(2) 0.26(2) 0.367(18) 0.11(2) 0.105(15) 0.16(2)
C352 0.35(2) 0.26(3) 0.326(18) 0.11(2) 0.111(16) 0.11(3)
C353 0.204(15) 0.30(2) 0.302(18) -0.048(16) -0.045(13) 0.146(17)
C354 0.168(11) 0.185(12) 0.184(13) 0.004(9) 0.005(9) 0.087(10)
C355 0.208(14) 0.193(12) 0.216(14) 0.036(10) 0.027(11) 0.099(11)
C356 0.194(13) 0.234(15) 0.234(16) 0.056(11) 0.026(10) 0.120(12)
C357 0.199(12) 0.167(11) 0.178(12) -0.008(8) -0.007(9) 0.085(10)
C358 0.200(13) 0.208(13) 0.177(12) 0.016(9) -0.006(9) 0.100(11)
C359 0.189(12) 0.208(13) 0.176(12) 0.025(9) 0.018(9) 0.086(11)
C361 0.27(2) 0.31(2) 0.34(3) 0.061(17) 0.02(2) 0.081(17)
C362 0.335(19) 0.36(2) 0.30(2) 0.032(17) 0.013(17) 0.135(15)
C363 0.297(16) 0.39(2) 0.29(2) -0.039(17) -0.040(17) 0.122(16)
C364 0.309(16) 0.37(2) 0.28(2) -0.033(16) -0.011(17) 0.110(15)
C365 0.359(17) 0.35(2) 0.36(2) -0.076(18) -0.021(18) 0.123(15)
C366 0.384(18) 0.369(19) 0.36(2) -0.127(18) -0.020(18) 0.124(15)
C367 0.351(16) 0.37(2) 0.33(2) -0.094(18) 0.010(17) 0.111(14)
C368 0.402(19) 0.39(2) 0.36(2) -0.181(19) -0.039(19) 0.150(16)
C369 0.361(17) 0.329(19) 0.32(2) -0.096(17) 0.051(16) 0.120(15)
C370 0.32(2) 0.31(2) 0.230(18) -0.106(16) -0.02(2) 0.130(19)
C371 0.291(15) 0.333(19) 0.31(2) -0.094(17) 0.014(18) 0.079(14)
C372 0.284(16) 0.35(3) 0.180(19) -0.055(16) -0.046(18) 0.086(16)
C373 0.238(15) 0.31(2) 0.202(16) -0.092(14) 0.006(12) 0.112(14)
C374 0.185(14) 0.200(13) 0.169(13) -0.018(11) -0.001(9) 0.055(11)
C375 0.234(16) 0.238(17) 0.213(15) -0.027(12) -0.035(11) 0.117(15)
C376 0.259(18) 0.214(14) 0.217(16) -0.031(11) -0.033(11) 0.123(13)
C377 0.193(12) 0.167(11) 0.213(14) -0.008(10) -0.017(9) 0.087(10)
C378 0.191(12) 0.176(12) 0.214(14) -0.022(10) -0.032(9) 0.072(11)
C379 0.191(13) 0.186(12) 0.198(15) -0.021(10) -0.019(9) 0.072(10)
N301 0.241(14) 0.220(13) 0.275(16) 0.038(12) -0.017(12) 0.140(11)
N302 0.176(10) 0.244(13) 0.195(12) 0.019(9) 0.005(8) 0.117(10)
N303 0.145(9) 0.199(10) 0.195(10) 0.007(9) -0.027(7) 0.061(8)
N321 0.283(15) 0.170(10) 0.191(11) 0.003(9) -0.028(10) 0.076(10)
N322 0.302(17) 0.297(17) 0.225(15) 0.072(11) 0.098(12) 0.146(12)
N323 0.235(12) 0.370(16) 0.149(10) -0.035(10) 0.014(9) 0.185(12)
N341 0.356(17) 0.205(14) 0.326(16) 0.035(13) 0.056(14) 0.126(16)
N342 0.173(11) 0.262(14) 0.314(15) 0.033(16) 0.021(11) 0.097(11)
N343 0.192(10) 0.190(9) 0.166(9) 0.012(7) 0.012(7) 0.094(9)
N361 0.36(2) 0.36(2) 0.182(16) 0.019(13) 0.043(15) 0.153(19)
N362 0.255(15) 0.39(2) 0.185(12) -0.063(14) -0.029(13) 0.101(15)
N363 0.185(10) 0.251(13) 0.190(12) -0.059(9) 0.007(8) 0.052(9)
C401 0.156(10) 0.185(12) 0.209(13) 0.010(9) -0.002(9) 0.080(9)
C402 0.183(11) 0.161(11) 0.181(12) 0.002(8) -0.009(10) 0.087(9)
C403 0.203(12) 0.223(15) 0.192(13) -0.002(10) 0.013(10) 0.100(11)
C404 0.192(12) 0.190(13) 0.203(13) -0.033(10) 0.002(10) 0.070(10)
C405 0.172(11) 0.171(11) 0.183(12) -0.004(9) -0.012(9) 0.080(9)
C406 0.163(11) 0.177(11) 0.171(11) -0.001(9) -0.019(8) 0.070(9)
C407 0.157(10) 0.162(11) 0.181(12) 0.010(8) -0.014(8) 0.066(9)
C408 0.160(10) 0.216(13) 0.225(15) -0.021(10) -0.013(10) 0.084(9)
C409 0.150(9) 0.193(12) 0.208(14) -0.016(9) -0.026(9) 0.078(9)
C410 0.161(11) 0.169(11) 0.198(13) -0.002(8) -0.026(9) 0.093(9)
C411 0.187(11) 0.160(11) 0.184(12) -0.009(8) -0.006(9) 0.085(9)
C412 0.190(11) 0.174(12) 0.185(12) -0.006(9) -0.009(10) 0.105(9)
C413 0.217(12) 0.194(13) 0.210(13) -0.048(10) -0.009(10) 0.099(10)
C414 0.224(13) 0.189(13) 0.183(12) -0.007(9) 0.009(10) 0.088(11)
C415 0.197(12) 0.174(13) 0.189(13) 0.014(10) -0.008(10) 0.095(10)
C416 0.200(12) 0.171(12) 0.196(13) -0.001(9) -0.014(10) 0.106(10)
C417 0.171(11) 0.150(11) 0.184(12) 0.011(8) -0.014(9) 0.066(9)
C418 0.191(11) 0.170(11) 0.189(13) 0.008(9) -0.010(10) 0.069(9)
C419 0.170(10) 0.191(12) 0.185(12) 0.018(9) -0.013(9) 0.073(9)
C420 0.144(10) 0.145(9) 0.198(12) 0.022(8) 0.001(9) 0.061(8)
N401 0.150(7) 0.157(8) 0.192(9) -0.006(7) -0.012(7) 0.066(7)
N402 0.149(8) 0.174(8) 0.183(9) 0.009(7) -0.011(7) 0.082(7)
N403 0.199(10) 0.165(9) 0.194(10) 0.011(7) 0.004(8) 0.099(8)
N404 0.146(8) 0.163(8) 0.189(9) -0.003(7) -0.003(7) 0.064(7)
C101 0.198(13) 0.172(13) 0.236(16) 0.034(13) -0.002(15) 0.068(10)
C102 0.238(17) 0.23(2) 0.259(17) 0.050(13) -0.021(14) 0.083(14)
C103 0.28(2) 0.28(2) 0.239(16) 0.082(17) -0.010(19) 0.138(18)
C104 0.214(14) 0.202(15) 0.247(15) 0.050(14) -0.029(16) 0.080(12)
C105 0.248(18) 0.198(17) 0.35(2) 0.027(19) -0.06(2) 0.106(14)
C106 0.30(2) 0.175(15) 0.35(2) 0.043(18) -0.02(2) 0.138(15)
C107 0.265(16) 0.149(12) 0.333(17) 0.015(14) -0.022(17) 0.123(12)
C108 0.39(3) 0.215(18) 0.328(19) -0.030(18) -0.07(2) 0.191(18)
C109 0.35(2) 0.191(15) 0.292(17) -0.046(13) -0.041(17) 0.165(15)
C110 0.239(14) 0.198(15) 0.228(14) 0.003(13) -0.019(14) 0.127(12)
C111 0.190(11) 0.143(11) 0.258(13) 0.018(11) -0.019(13) 0.074(9)
C112 0.220(14) 0.181(15) 0.207(12) 0.042(11) -0.008(13) 0.093(11)
C113 0.290(17) 0.186(14) 0.196(13) 0.010(10) 0.015(12) 0.145(12)
C114 0.169(11) 0.147(10) 0.180(12) 0.005(8) -0.037(9) 0.065(8)
C115 0.163(11) 0.178(11) 0.219(13) 0.040(9) -0.001(9) 0.084(9)
C116 0.172(11) 0.197(13) 0.227(14) 0.067(10) 0.015(9) 0.097(10)
C117 0.164(11) 0.165(10) 0.167(11) 0.009(8) -0.006(8) 0.086(9)
C118 0.230(14) 0.190(12) 0.171(11) 0.016(9) 0.005(9) 0.119(10)
C119 0.232(13) 0.186(12) 0.170(11) 0.020(8) -0.001(9) 0.126(11)
C121 0.32(2) 0.250(17) 0.233(16) 0.003(14) 0.068(14) 0.176(16)
C122 0.32(3) 0.234(16) 0.31(3) 0.012(16) 0.10(2) 0.13(2)
C123 0.33(3) 0.238(18) 0.28(3) -0.001(17) 0.120(19) 0.130(19)
C124 0.239(18) 0.225(16) 0.222(19) -0.044(14) 0.057(12) 0.073(14)
C125 0.27(2) 0.28(2) 0.23(2) -0.070(18) 0.012(16) 0.082(17)
C126 0.214(16) 0.28(2) 0.253(18) -0.073(18) 0.009(13) 0.054(14)
C127 0.157(12) 0.244(15) 0.188(13) -0.039(12) 0.014(10) 0.060(11)
C128 0.225(16) 0.37(2) 0.236(17) -0.096(18) -0.059(13) 0.177(17)
C129 0.209(14) 0.303(17) 0.189(13) -0.064(12) -0.058(11) 0.160(14)
C130 0.190(13) 0.251(15) 0.202(14) -0.008(11) -0.024(10) 0.139(12)
C131 0.171(13) 0.236(14) 0.214(15) -0.019(13) 0.016(10) 0.095(12)
C132 0.195(15) 0.203(13) 0.186(15) -0.027(11) 0.056(10) 0.082(12)
C133 0.175(12) 0.250(13) 0.172(12) -0.011(10) -0.035(9) 0.134(11)
C134 0.179(11) 0.183(11) 0.177(11) 0.010(8) -0.009(9) 0.114(9)
C135 0.174(10) 0.219(13) 0.193(13) -0.029(9) -0.002(9) 0.115(10)
C136 0.173(11) 0.226(14) 0.168(12) -0.013(9) -0.015(8) 0.113(10)
C137 0.156(10) 0.181(10) 0.162(10) 0.007(7) -0.008(8) 0.101(9)
C138 0.169(10) 0.194(12) 0.178(11) -0.009(8) -0.015(9) 0.101(10)
C139 0.151(10) 0.217(13) 0.163(11) -0.012(8) -0.004(8) 0.098(9)
C141 0.212(15) 0.284(19) 0.28(2) 0.046(15) -0.014(14) 0.130(13)
C142 0.256(18) 0.38(2) 0.31(2) 0.06(2) -0.041(16) 0.176(17)
C143 0.34(3) 0.36(2) 0.30(2) 0.09(2) -0.01(2) 0.210(19)
C144 0.30(2) 0.29(2) 0.41(3) 0.12(2) -0.01(2) 0.184(16)
C145 0.32(2) 0.34(3) 0.45(4) 0.17(3) 0.01(2) 0.198(19)
C146 0.38(2) 0.260(17) 0.35(2) 0.062(15) -0.024(17) 0.172(15)
C147 0.27(2) 0.207(17) 0.37(3) 0.066(19) -0.009(17) 0.114(14)
C148 0.30(2) 0.188(16) 0.35(3) 0.058(16) -0.010(17) 0.086(14)
C149 0.279(19) 0.185(14) 0.31(2) 0.060(15) -0.026(15) 0.065(13)
C150 0.185(13) 0.156(12) 0.279(18) 0.032(11) 0.007(12) 0.073(11)
C151 0.249(19) 0.191(15) 0.28(2) 0.041(14) 0.000(14) 0.102(13)
C152 0.234(17) 0.217(15) 0.247(17) 0.050(14) 0.009(13) 0.130(13)
C153 0.193(12) 0.146(10) 0.222(14) -0.001(10) -0.027(10) 0.055(10)
C154 0.205(13) 0.175(11) 0.179(12) -0.001(8) -0.033(10) 0.104(11)
C155 0.205(12) 0.237(14) 0.210(14) 0.003(10) -0.034(10) 0.131(12)
C156 0.217(13) 0.235(15) 0.174(13) 0.009(9) -0.027(9) 0.127(12)
C157 0.209(14) 0.251(14) 0.143(11) 0.017(9) -0.006(9) 0.144(12)
C158 0.221(13) 0.206(12) 0.196(12) 0.041(9) 0.000(10) 0.130(11)
C159 0.225(13) 0.210(14) 0.193(13) 0.026(10) -0.011(10) 0.129(11)
C161 0.49(4) 0.29(2) 0.181(17) 0.005(13) 0.020(18) 0.18(2)
C162 0.40(2) 0.318(19) 0.32(2) 0.015(17) -0.08(2) 0.124(16)
C163 0.39(3) 0.309(18) 0.282(19) 0.001(15) -0.036(19) 0.108(16)
C164 0.35(3) 0.307(19) 0.169(15) -0.045(13) 0.019(16) 0.072(19)
C165 0.54(4) 0.339(19) 0.206(18) -0.077(14) -0.03(2) 0.23(2)
C166 0.30(2) 0.37(2) 0.185(15) -0.069(12) -0.049(14) 0.190(17)
C167 0.224(15) 0.361(17) 0.123(12) -0.031(11) -0.002(11) 0.145(14)
C168 0.33(2) 0.35(2) 0.167(15) -0.015(12) -0.011(13) 0.193(17)
C169 0.36(2) 0.314(17) 0.129(11) -0.008(11) 0.006(12) 0.206(15)
C170 0.243(16) 0.288(16) 0.139(11) 0.005(10) 0.017(10) 0.162(13)
C171 0.240(16) 0.293(15) 0.131(13) -0.029(11) -0.009(12) 0.159(12)
C172 0.28(2) 0.287(16) 0.153(15) -0.018(12) 0.004(15) 0.120(15)
C173 0.183(12) 0.272(15) 0.178(12) -0.009(12) -0.001(11) 0.120(11)
C174 0.152(10) 0.246(15) 0.192(12) -0.023(11) -0.005(10) 0.114(10)
C175 0.165(12) 0.285(17) 0.188(12) -0.024(12) -0.004(10) 0.092(11)
C176 0.160(11) 0.306(19) 0.206(14) -0.043(12) -0.012(10) 0.104(11)
C177 0.169(11) 0.232(13) 0.191(12) -0.012(11) -0.021(10) 0.118(10)
C178 0.190(12) 0.198(13) 0.198(13) -0.016(10) 0.000(10) 0.087(10)
C179 0.182(12) 0.209(14) 0.187(12) -0.003(9) 0.006(10) 0.095(10)
N101 0.197(10) 0.186(12) 0.231(13) -0.019(11) -0.029(11) 0.083(9)
N102 0.203(9) 0.160(9) 0.212(10) 0.026(9) -0.018(10) 0.087(7)
N103 0.250(11) 0.175(10) 0.162(9) 0.004(7) -0.011(7) 0.124(8)
N121 0.186(11) 0.238(13) 0.240(14) 0.004(10) 0.042(9) 0.105(10)
N122 0.175(10) 0.214(11) 0.174(9) -0.010(8) -0.010(7) 0.094(8)
N123 0.179(9) 0.196(9) 0.170(9) -0.003(7) -0.011(7) 0.102(8)
N141 0.204(12) 0.231(13) 0.238(13) 0.037(11) -0.014(10) 0.098(11)
N142 0.177(9) 0.205(12) 0.257(13) 0.011(9) 0.000(9) 0.100(9)
N143 0.199(10) 0.162(9) 0.198(9) 0.010(8) -0.033(8) 0.087(8)
N161 0.327(18) 0.284(16) 0.164(13) 0.008(11) 0.011(13) 0.138(14)
N162 0.224(12) 0.268(12) 0.148(11) -0.004(8) 0.017(8) 0.137(10)
N163 0.190(10) 0.239(12) 0.177(10) -0.026(9) -0.011(9) 0.112(9)
C201 0.184(12) 0.190(11) 0.166(11) 0.026(8) -0.001(8) 0.102(10)
C202 0.166(11) 0.178(10) 0.174(11) 0.009(9) -0.016(8) 0.091(10)
C203 0.174(11) 0.201(11) 0.170(11) 0.015(9) -0.018(8) 0.100(10)
C204 0.170(10) 0.182(11) 0.187(11) -0.005(9) -0.028(8) 0.100(10)
C205 0.136(9) 0.171(10) 0.150(10) 0.002(8) -0.001(7) 0.078(9)
C206 0.157(9) 0.187(11) 0.151(10) 0.002(8) -0.020(7) 0.094(9)
C207 0.171(11) 0.189(11) 0.157(11) 0.013(9) -0.008(8) 0.103(9)
C208 0.196(12) 0.188(10) 0.193(12) 0.013(9) -0.010(9) 0.100(10)
C209 0.213(13) 0.184(10) 0.170(11) 0.006(9) -0.022(9) 0.117(10)
C210 0.185(12) 0.185(11) 0.167(11) 0.002(9) -0.014(8) 0.109(10)
C211 0.202(13) 0.224(12) 0.151(11) 0.000(8) -0.020(8) 0.142(11)
C212 0.197(13) 0.240(12) 0.160(11) 0.002(10) -0.032(9) 0.129(12)
C213 0.260(17) 0.280(16) 0.176(12) -0.033(12) -0.072(11) 0.175(16)
C214 0.208(13) 0.253(15) 0.216(14) -0.022(12) -0.063(10) 0.141(13)
C215 0.162(11) 0.217(12) 0.172(12) -0.016(10) -0.028(8) 0.101(11)
C216 0.159(10) 0.220(12) 0.185(12) -0.009(10) -0.021(8) 0.108(10)
C217 0.184(12) 0.189(12) 0.160(11) 0.008(9) -0.003(8) 0.096(10)
C218 0.188(12) 0.180(11) 0.204(13) 0.003(9) -0.024(9) 0.076(10)
C219 0.186(12) 0.177(10) 0.272(17) -0.001(10) -0.050(11) 0.094(10)
C220 0.158(11) 0.199(12) 0.200(13) 0.003(10) -0.026(8) 0.082(10)
N201 0.168(8) 0.172(8) 0.145(7) 0.015(6) -0.011(6) 0.085(7)
N202 0.188(9) 0.195(9) 0.154(8) 0.000(7) -0.031(6) 0.113(7)
N203 0.167(8) 0.204(9) 0.156(8) -0.010(7) -0.026(6) 0.096(7)
N204 0.161(8) 0.181(8) 0.176(9) 0.023(7) -0.008(6) 0.104(7)
B101 0.220(14) 0.287(15) 0.271(16) -0.050(14) -0.012(13) 0.126(13)
B102 0.242(15) 0.25(2) 0.47(3) -0.093(19) -0.045(15) 0.109(13)
B103 0.244(16) 0.35(2) 0.282(18) -0.106(15) -0.034(15) 0.072(16)
B104 0.26(2) 0.319(17) 0.233(18) -0.055(13) -0.057(14) 0.110(15)
B105 0.221(14) 0.250(16) 0.265(16) -0.043(13) -0.046(12) 0.098(13)
B106 0.233(18) 0.27(2) 0.370(19) -0.027(14) -0.065(14) 0.105(16)
B107 0.223(18) 0.32(2) 0.50(3) -0.19(2) -0.017(18) 0.065(17)
B108 0.26(2) 0.36(3) 0.309(17) -0.091(15) -0.005(14) 0.054(19)
B109 0.244(15) 0.33(2) 0.28(2) -0.022(16) -0.035(13) 0.118(14)
B110 0.255(14) 0.264(15) 0.304(18) -0.085(13) -0.058(13) 0.127(13)
B111 0.149(14) 0.283(16) 0.55(4) -0.119(17) -0.060(17) 0.082(13)
B112 0.230(16) 0.333(19) 0.37(2) -0.100(19) 0.020(16) 0.094(15)
B201 0.266(18) 0.287(16) 0.248(18) -0.016(12) 0.004(14) 0.137(13)
B202 0.247(17) 0.247(15) 0.262(14) 0.001(13) 0.012(12) 0.103(14)
B203 0.252(15) 0.340(18) 0.254(18) -0.052(15) -0.016(13) 0.150(15)
B204 0.252(14) 0.276(16) 0.236(14) -0.028(12) -0.032(12) 0.134(13)
B205 0.268(17) 0.279(19) 0.250(14) -0.004(13) -0.009(13) 0.130(15)
B206 0.254(14) 0.29(2) 0.256(19) -0.011(15) -0.002(12) 0.132(14)
B207 0.31(2) 0.37(2) 0.218(13) -0.052(13) -0.018(13) 0.217(19)
B208 0.285(16) 0.30(2) 0.216(16) -0.016(13) -0.016(12) 0.154(16)
B209 0.31(2) 0.256(16) 0.221(13) 0.004(12) -0.024(12) 0.151(15)
B210 0.273(16) 0.286(16) 0.256(17) -0.019(13) -0.025(13) 0.124(14)
B211 0.298(17) 0.255(15) 0.243(14) -0.059(12) -0.004(13) 0.144(14)
B212 0.31(2) 0.320(16) 0.183(14) -0.016(11) 0.009(13) 0.181(15)
B301 0.34(2) 0.241(17) 0.265(19) -0.006(14) -0.022(15) 0.141(17)
B302 0.297(19) 0.228(14) 0.248(15) -0.065(14) -0.007(13) 0.111(13)
B303 0.259(15) 0.251(17) 0.253(14) -0.013(11) -0.020(12) 0.135(14)
B304 0.336(18) 0.227(15) 0.249(19) -0.010(13) -0.057(14) 0.096(14)
B305 0.43(3) 0.232(17) 0.245(15) -0.032(13) -0.044(17) 0.112(19)
B306 0.38(3) 0.198(13) 0.255(17) -0.018(12) -0.003(16) 0.109(14)
B307 0.266(16) 0.32(2) 0.220(14) 0.020(13) 0.031(12) 0.142(16)
B308 0.31(2) 0.224(14) 0.266(18) -0.014(13) 0.025(15) 0.128(13)
B309 0.51(3) 0.196(14) 0.254(17) -0.014(14) 0.009(18) 0.137(17)
B310 0.44(3) 0.27(2) 0.212(14) -0.040(13) 0.034(16) 0.14(2)
B311 0.323(17) 0.276(17) 0.235(18) 0.000(14) 0.057(13) 0.118(14)
B312 0.41(2) 0.248(18) 0.30(2) 0.022(15) 0.122(18) 0.179(19)
B401 0.224(18) 0.35(3) 0.253(19) 0.043(17) 0.017(16) 0.173(18)
B402 0.25(3) 0.39(3) 0.200(18) 0.055(18) 0.039(15) 0.20(3)
B403 0.23(2) 0.36(3) 0.27(2) 0.09(2) 0.03(2) 0.20(2)
B404 0.22(3) 0.34(2) 0.24(3) 0.058(17) 0.000(19) 0.18(2)
B405 0.179(17) 0.38(3) 0.23(2) -0.01(2) 0.001(16) 0.16(2)
B406 0.203(18) 0.35(2) 0.21(2) 0.022(19) 0.004(15) 0.153(19)
B407 0.213(19) 0.29(3) 0.22(2) 0.10(2) 0.047(18) 0.15(2)
B408 0.188(16) 0.27(2) 0.24(3) 0.113(17) 0.045(15) 0.127(16)
B409 0.153(19) 0.23(2) 0.263(18) 0.052(15) 0.017(14) 0.104(17)
B410 0.173(16) 0.261(18) 0.180(16) -0.004(15) 0.000(13) 0.059(14)
B411 0.20(2) 0.30(2) 0.20(2) 0.023(16) 0.011(18) 0.137(19)
B412 0.168(17) 0.23(2) 0.215(19) 0.040(16) 0.025(15) 0.102(17)

loop_
_atom_type_symbol
_atom_type_description
_atom_type_scat_dispersion_real
_atom_type_scat_dispersion_imag
_atom_type_scat_source
C C 0.0032 0.0016 'International Tables Vol C Tables 4.2.6.8 and 6.1.1.4'
H H 0.0000 0.0000 'International Tables Vol C Tables 4.2.6.8 and 6.1.1.4'
N N 0.0061 0.0032 'International Tables Vol C Tables 4.2.6.8 and 6.1.1.4'
Co Co 0.3483 0.9277 'International Tables Vol C Tables 4.2.6.8 and 6.1.1.4'
B B 0.0013 0.0007 'International Tables Vol C Tables 4.2.6.8 and 6.1.1.4'
F F 0.0171 0.0103 'International Tables Vol C Tables 4.2.6.8 and 6.1.1.4'
O O 0.0106 0.0060 'International Tables Vol C Tables 4.2.6.8 and 6.1.1.4'
S S 0.1246 0.1234 'International Tables Vol C Tables 4.2.6.8 and 6.1.1.4'

loop_
_geom_angle_atom_site_label_1
_geom_angle_atom_site_label_2
_geom_angle_atom_site_label_3
_geom_angle
_geom_angle_site_symmetry_1
_geom_angle_site_symmetry_3
N142 Co1 N302 174.5(6) . .
N142 Co1 N301 104.4(6) . .
N302 Co1 N301 76.9(6) . .
N142 Co1 N303 105.8(5) . .
N302 Co1 N303 74.0(5) . .
N301 Co1 N303 148.7(5) . .
N142 Co1 N141 77.7(6) . .
N302 Co1 N141 97.0(6) . .
N301 Co1 N141 90.9(5) . .
N303 Co1 N141 103.6(5) . .
N142 Co1 N143 72.4(5) . .
N302 Co1 N143 112.9(5) . .
N301 Co1 N143 98.0(5) . .
N303 Co1 N143 83.2(4) . .
N141 Co1 N143 150.1(6) . .
N102 Co2 N122 175.8(5) . 2_665
N102 Co2 N123 107.0(5) . 2_665
N122 Co2 N123 69.6(5) 2_665 2_665
N102 Co2 N101 76.6(5) . .
N122 Co2 N101 101.5(5) 2_665 .
N123 Co2 N101 104.1(5) 2_665 .
N102 Co2 N103 73.0(5) . .
N122 Co2 N103 108.9(5) 2_665 .
N123 Co2 N103 85.9(4) 2_665 .
N101 Co2 N103 149.6(5) . .
N102 Co2 N121 106.7(5) . 2_665
N122 Co2 N121 77.0(6) 2_665 2_665
N123 Co2 N121 145.3(5) 2_665 2_665
N101 Co2 N121 91.3(5) . 2_665
N103 Co2 N121 96.4(5) . 2_665
N322 Co3 N162 169.9(6) . 3_565
N322 Co3 N323 67.7(6) . .
N162 Co3 N323 119.1(5) 3_565 .
N322 Co3 N163 114.3(6) . 3_565
N162 Co3 N163 74.6(6) 3_565 3_565
N323 Co3 N163 87.6(5) . 3_565
N322 Co3 N161 98.9(7) . 3_565
N162 Co3 N161 72.9(6) 3_565 3_565
N323 Co3 N161 101.2(6) . 3_565
N163 Co3 N161 146.5(6) 3_565 3_565
N322 Co3 N321 79.9(6) . .
N162 Co3 N321 93.8(5) 3_565 .
N323 Co3 N321 147.1(6) . .
N163 Co3 N321 101.4(5) 3_565 .
N161 Co3 N321 88.6(6) 3_565 .
N362 Co4 N342 176.1(8) . 2_665
N362 Co4 N361 78.7(8) . .
N342 Co4 N361 97.4(8) 2_665 .
N362 Co4 N343 106.7(7) . 2_665
N342 Co4 N343 73.3(6) 2_665 2_665
N361 Co4 N343 96.1(6) . 2_665
N362 Co4 N363 76.7(7) . .
N342 Co4 N363 107.2(7) 2_665 .
N361 Co4 N363 154.8(8) . .
N343 Co4 N363 85.8(5) 2_665 .
N362 Co4 N341 106.4(8) . 2_665
N342 Co4 N341 73.8(7) 2_665 2_665
N361 Co4 N341 92.6(8) . 2_665
N343 Co4 N341 146.8(7) 2_665 2_665
N363 Co4 N341 99.5(6) . 2_665
N301 C301 C302 126(2) . .
N301 C301 H301 116.8 . .
C302 C301 H301 116.8 . .
C303 C302 C301 114(2) . .
C303 C302 H302 122.9 . .
C301 C302 H302 122.9 . .
C304 C303 C302 121(3) . .
C304 C303 H303 119.6 . .
C302 C303 H303 119.6 . .
C303 C304 C312 116(2) . .
C303 C304 C305 122(2) . .
C312 C304 C305 121(2) . .
C306 C305 C304 121(2) . .
C306 C305 H305 119.6 . .
C304 C305 H305 119.6 . .
C305 C306 C307 123(2) . .
C305 C306 H306 118.4 . .
C307 C306 H306 118.4 . .
C308 C307 C311 117.3(17) . .
C308 C307 C306 128.3(19) . .
C311 C307 C306 114.3(18) . .
C309 C308 C307 119.3(19) . .
C309 C308 H308 120.4 . .
C307 C308 H308 120.4 . .
C308 C309 C310 121.9(18) . .
C308 C309 H309 119.0 . .
C310 C309 H309 119.0 . .
N302 C310 C313 111.7(16) . .
N302 C310 C309 120.3(16) . .
C313 C310 C309 127.9(17) . .
N302 C311 C312 113.6(17) . .
N302 C311 C307 121.2(16) . .
C312 C311 C307 125.1(18) . .
N301 C312 C304 127(2) . .
N301 C312 C311 118.0(19) . .
C304 C312 C311 115(2) . .
N303 C313 C310 119.3(16) . .
N303 C313 H313 120.3 . .
C310 C313 H313 120.3 . .
C319 C314 C315 120.5(13) . .
C319 C314 N303 118.5(14) . .
C315 C314 N303 120.7(14) . .
C316 C315 C314 117.5(14) . .
C316 C315 H315 121.3 . .
C314 C315 H315 121.3 . .
C315 C316 C317 122.5(14) . .
C315 C316 H316 118.8 . .
C317 C316 H316 118.8 . .
C316 C317 C318 119.9(14) . .
C316 C317 C401 121.4(14) . .
C318 C317 C401 118.6(14) . .
C319 C318 C317 121.1(14) . .
C319 C318 H318 119.4 . .
C317 C318 H318 119.4 . .
C318 C319 C314 118.1(14) . .
C318 C319 H319 120.9 . .
C314 C319 H319 120.9 . .
N321 C321 C322 115.4(17) . .
N321 C321 H321 122.3 . .
C322 C321 H321 122.3 . .
C323 C322 C321 121(2) . .
C323 C322 H322 119.3 . .
C321 C322 H322 119.3 . .
C322 C323 C324 121(2) . .
C322 C323 H323 119.5 . .
C324 C323 H323 119.5 . .
C325 C324 C323 122(2) . .
C325 C324 C332 123(2) . .
C323 C324 C332 115(2) . .
C324 C325 C326 118(2) . .
C324 C325 H325 120.9 . .
C326 C325 H325 120.9 . .
C325 C326 C327 120(2) . .
C325 C326 H326 119.8 . .
C327 C326 H326 119.8 . .
C328 C327 C331 119(2) . .
C328 C327 C326 122(2) . .
C331 C327 C326 119(2) . .
C329 C328 C327 115(2) . .
C329 C328 H328 122.5 . .
C327 C328 H328 122.5 . .
C330 C329 C328 122(2) . .
C330 C329 H329 119.0 . .
C328 C329 H329 119.0 . .
N322 C330 C329 128.4(19) . .
N322 C330 C333 104.6(15) . .
C329 C330 C333 126.9(18) . .
C332 C331 N322 119(2) . .
C332 C331 C327 121(2) . .
N322 C331 C327 120(2) . .
N321 C332 C331 118(2) . .
N321 C332 C324 124.3(19) . .
C331 C332 C324 118(2) . .
N323 C333 C330 108.8(18) . .
N323 C333 H333 125.6 . .
C330 C333 H333 125.6 . .
C339 C334 C335 120.3(15) . .
C339 C334 N323 118.7(14) . .
C335 C334 N323 121.0(14) . .
C336 C335 C334 117.4(14) . .
C336 C335 H335 121.3 . .
C334 C335 H335 121.3 . .
C335 C336 C337 122.5(14) . .
C335 C336 H336 118.7 . .
C337 C336 H336 118.7 . .
C338 C337 C336 117.0(13) . .
C338 C337 C406 119.9(13) . .
C336 C337 C406 123.1(13) . .
C337 C338 C339 121.4(13) . .
C337 C338 H338 119.3 . .
C339 C338 H338 119.3 . .
C334 C339 C338 121.2(14) . .
C334 C339 H339 119.4 . .
C338 C339 H339 119.4 . .
N341 C341 C342 109(2) . .
N341 C341 H341 125.7 . .
C342 C341 H341 125.7 . .
C343 C342 C341 124(3) . .
C343 C342 H342 118.2 . .
C341 C342 H342 118.2 . .
C344 C343 C342 121(3) . .
C344 C343 H343 119.3 . .
C342 C343 H343 119.3 . .
C345 C344 C343 124(3) . .
C345 C344 C352 120(3) . .
C343 C344 C352 116(3) . .
C344 C345 C346 125(3) . .
C344 C345 H345 117.3 . .
C346 C345 H345 117.3 . .
C345 C346 C347 114(2) . .
C345 C346 H346 122.9 . .
C347 C346 H346 122.9 . .
C351 C347 C348 122(2) . .
C351 C347 C346 117(2) . .
C348 C347 C346 122(3) . .
C349 C348 C347 115(2) . .
C349 C348 H348 122.4 . .
C347 C348 H348 122.4 . .
C350 C349 C348 122(2) . .
C350 C349 H349 118.8 . .
C348 C349 H349 118.8 . .
N342 C350 C349 126(2) . .
N342 C350 C353 104.4(18) . .
C349 C350 C353 130(2) . .
C347 C351 C352 128(3) . .
C347 C351 N342 123(2) . .
C352 C351 N342 107(2) . .
N341 C352 C351 125(3) . .
N341 C352 C344 119(3) . .
C351 C352 C344 114(3) . .
N343 C353 C350 123.0(18) . .
N343 C353 H353 118.5 . .
C350 C353 H353 118.5 . .
C355 C354 C359 119.0(14) . .
C355 C354 N343 121.1(15) . .
C359 C354 N343 119.8(13) . .
C354 C355 C356 123.3(15) . .
C354 C355 H355 118.4 . .
C356 C355 H355 118.4 . .
C355 C356 C357 119.2(14) . .
C355 C356 H356 120.4 . .
C357 C356 H356 120.4 . .
C356 C357 C358 117.0(14) . .
C356 C357 C411 119.9(14) . .
C358 C357 C411 123.1(14) . .
C359 C358 C357 123.6(14) . .
C359 C358 H358 118.2 . .
C357 C358 H358 118.2 . .
C358 C359 C354 117.9(14) . .
C358 C359 H359 121.1 . .
C354 C359 H359 121.1 . .
N361 C361 C362 114(2) . .
N361 C361 H361 122.9 . .
C362 C361 H361 122.9 . .
C363 C362 C361 121(3) . .
C363 C362 H362 119.4 . .
C361 C362 H362 119.4 . .
C362 C363 C364 122(3) . .
C362 C363 H363 119.1 . .
C364 C363 H363 119.1 . .
C365 C364 C363 122(3) . .
C365 C364 C372 121(3) . .
C363 C364 C372 116(3) . .
C364 C365 C366 126(3) . .
C364 C365 H365 117.2 . .
C366 C365 H365 117.2 . .
C365 C366 C367 110(2) . .
C365 C366 H366 124.8 . .
C367 C366 H366 124.8 . .
C371 C367 C368 131(2) . .
C371 C367 C366 118(2) . .
C368 C367 C366 111(2) . .
C367 C368 C369 107.2(19) . .
C367 C368 H368 126.4 . .
C369 C368 H368 126.4 . .
C370 C369 C368 117(2) . .
C370 C369 H369 121.6 . .
C368 C369 H369 121.6 . .
N362 C370 C369 132(2) . .
N362 C370 C373 108.4(17) . .
C369 C370 C373 120(2) . .
C367 C371 C372 130(3) . .
C367 C371 N362 122(2) . .
C372 C371 N362 106(2) . .
N361 C372 C371 122(2) . .
N361 C372 C364 123(3) . .
C371 C372 C364 115(2) . .
N363 C373 C370 113.2(18) . .
N363 C373 H373 123.4 . .
C370 C373 H373 123.4 . .
C379 C374 C375 120.2(15) . .
C379 C374 N363 121.7(16) . .
C375 C374 N363 118.1(17) . .
C376 C375 C374 118.0(16) . .
C376 C375 H375 121.0 . .
C374 C375 H375 121.0 . .
C375 C376 C377 122.3(16) . .
C375 C376 H376 118.9 . .
C377 C376 H376 118.9 . .
C378 C377 C376 117.2(15) . .
C378 C377 C416 122.8(14) . .
C376 C377 C416 120.0(14) . .
C377 C378 C379 122.9(15) . .
C377 C378 H378 118.5 . .
C379 C378 H378 118.5 . .
C378 C379 C374 119.3(15) . .
C378 C379 H379 120.4 . .
C374 C379 H379 120.4 . .
C301 N301 C312 115(2) . .
C301 N301 Co1 131.9(17) . .
C312 N301 Co1 111.5(14) . .
C310 N302 C311 119.9(16) . .
C310 N302 Co1 121.3(12) . .
C311 N302 Co1 118.8(11) . .
C313 N303 C314 119.7(14) . .
C313 N303 Co1 113.5(11) . .
C314 N303 Co1 126.6(9) . .
C332 N321 C321 122.8(17) . .
C332 N321 Co3 109.5(13) . .
C321 N321 Co3 127.7(13) . .
C330 N322 C331 114.8(18) . .
C330 N322 Co3 131.3(14) . .
C331 N322 Co3 113.9(14) . .
C333 N323 C334 108.6(14) . .
C333 N323 Co3 126.0(13) . .
C334 N323 Co3 121.8(9) . .
C352 N341 C341 131(2) . .
C352 N341 Co4 109.1(18) . 3_565
C341 N341 Co4 118.9(19) . 3_565
C350 N342 C351 111.1(18) . .
C350 N342 Co4 127.2(14) . 3_565
C351 N342 Co4 121.8(15) . 3_565
C353 N343 C354 122.6(14) . .
C353 N343 Co4 112.2(12) . 3_565
C354 N343 Co4 124.5(10) . 3_565
C372 N361 C361 123(3) . .
C372 N361 Co4 109.7(18) . .
C361 N361 Co4 126.5(19) . .
C370 N362 C371 110(2) . .
C370 N362 Co4 127.7(15) . .
C371 N362 Co4 122.3(16) . .
C373 N363 C374 121.1(16) . .
C373 N363 Co4 113.9(12) . .
C374 N363 Co4 123.0(11) . .
C402 C401 C420 123.7(13) . .
C402 C401 C317 116.4(13) . .
C420 C401 C317 119.7(13) . .
N401 C402 C403 107.8(12) . .
N401 C402 C401 124.1(13) . .
C403 C402 C401 128.0(15) . .
C404 C403 C402 110.2(14) . .
C404 C403 H403 124.9 . .
C402 C403 H403 124.9 . .
C403 C404 C405 106.9(13) . .
C403 C404 H404 126.5 . .
C405 C404 H404 126.5 . .
C406 C405 N401 124.2(13) . .
C406 C405 C404 127.2(14) . .
N401 C405 C404 108.6(12) . .
C405 C406 C407 128.7(13) . .
C405 C406 C337 115.3(13) . .
C407 C406 C337 115.9(13) . .
C406 C407 N402 124.4(13) . .
C406 C407 C408 126.7(14) . .
N402 C407 C408 109.0(12) . .
C409 C408 C407 106.3(14) . .
C409 C408 H408 126.9 . .
C407 C408 H408 126.9 . .
C408 C409 C410 108.5(13) . .
C408 C409 H409 125.8 . .
C410 C409 H409 125.8 . .
C411 C410 N402 124.1(14) . .
C411 C410 C409 126.1(14) . .
N402 C410 C409 109.8(13) . .
C410 C411 C412 130.0(14) . .
C410 C411 C357 117.6(13) . .
C412 C411 C357 112.4(12) . .
C411 C412 C413 129.0(14) . .
C411 C412 N403 123.5(13) . .
C413 C412 N403 107.5(13) . .
C414 C413 C412 108.0(14) . .
C414 C413 H413 126.0 . .
C412 C413 H413 126.0 . .
C413 C414 C415 107.3(14) . .
C413 C414 H414 126.3 . .
C415 C414 H414 126.3 . .
N403 C415 C416 125.8(16) . .
N403 C415 C414 108.7(14) . .
C416 C415 C414 125.4(16) . .
C415 C416 C417 128.0(15) . .
C415 C416 C377 116.8(14) . .
C417 C416 C377 114.9(14) . .
C416 C417 N404 123.6(14) . .
C416 C417 C418 128.5(15) . .
N404 C417 C418 107.9(13) . .
C419 C418 C417 110.6(14) . .
C419 C418 H418 124.7 . .
C417 C418 H418 124.7 . .
C418 C419 C420 103.0(13) . .
C418 C419 H419 128.5 . .
C420 C419 H419 128.5 . .
N404 C420 C401 128.9(13) . .
N404 C420 C419 110.4(12) . .
C401 C420 C419 120.7(13) . .
C402 N401 C405 106.5(11) . .
C402 N401 H401 126.7 . .
C405 N401 H401 126.7 . .
C410 N402 C407 106.4(12) . .
C415 N403 C412 108.4(13) . .
C415 N403 H40A 125.8 . .
C412 N403 H40A 125.8 . .
C420 N404 C417 107.9(12) . .
N101 C101 C102 126(2) . .
N101 C101 H101 117.0 . .
C102 C101 H101 117.0 . .
C103 C102 C101 115(2) . .
C103 C102 H102 122.3 . .
C101 C102 H102 122.3 . .
C104 C103 C102 119(2) . .
C104 C103 H103 120.4 . .
C102 C103 H103 120.4 . .
C103 C104 C112 117(2) . .
C103 C104 C105 120(2) . .
C112 C104 C105 123(2) . .
C106 C105 C104 119(2) . .
C106 C105 H105 120.6 . .
C104 C105 H105 120.6 . .
C105 C106 C107 125(2) . .
C105 C106 H106 117.4 . .
C107 C106 H106 117.4 . .
C111 C107 C108 117.4(17) . .
C111 C107 C106 112.8(17) . .
C108 C107 C106 129.7(19) . .
C109 C108 C107 119(2) . .
C109 C108 H108 120.5 . .
C107 C108 H108 120.5 . .
C108 C109 C110 122.0(19) . .
C108 C109 H109 119.0 . .
C110 C109 H109 119.0 . .
N102 C110 C113 111.9(16) . .
N102 C110 C109 119.8(16) . .
C113 C110 C109 128.2(17) . .
N102 C111 C112 114.6(16) . .
N102 C111 C107 119.6(15) . .
C112 C111 C107 125.7(17) . .
N101 C112 C104 127.3(19) . .
N101 C112 C111 118.5(18) . .
C104 C112 C111 114.1(19) . .
N103 C113 C110 120.0(16) . .
N103 C113 H113 120.0 . .
C110 C113 H113 120.0 . .
C115 C114 C119 120.7(13) . .
C115 C114 N103 118.1(13) . .
C119 C114 N103 121.2(13) . .
C116 C115 C114 118.0(13) . .
C116 C115 H115 121.0 . .
C114 C115 H115 121.0 . .
C117 C116 C115 123.1(14) . .
C117 C116 H116 118.5 . .
C115 C116 H116 118.5 . .
C116 C117 C118 118.7(13) . .
C116 C117 C201 121.3(12) . .
C118 C117 C201 120.0(12) . .
C119 C118 C117 122.3(13) . .
C119 C118 H118 118.9 . .
C117 C118 H118 118.9 . .
C118 C119 C114 117.2(13) . .
C118 C119 H119 121.4 . .
C114 C119 H119 121.4 . .
N121 C121 C122 115.2(19) . .
N121 C121 H121 122.4 . .
C122 C121 H121 122.4 . .
C123 C122 C121 124(2) . .
C123 C122 H122 117.9 . .
C121 C122 H122 117.9 . .
C122 C123 C124 117(3) . .
C122 C123 H123 121.6 . .
C124 C123 H123 121.6 . .
C125 C124 C123 120(2) . .
C125 C124 C132 122(2) . .
C123 C124 C132 117(2) . .
C124 C125 C126 119(2) . .
C124 C125 H125 120.6 . .
C126 C125 H125 120.6 . .
C127 C126 C125 121(2) . .
C127 C126 H126 119.5 . .
C125 C126 H126 119.5 . .
C131 C127 C126 118(2) . .
C131 C127 C128 117.9(18) . .
C126 C127 C128 124(2) . .
C129 C128 C127 118.2(18) . .
C129 C128 H128 120.9 . .
C127 C128 H128 120.9 . .
C130 C129 C128 119.8(17) . .
C130 C129 H129 120.1 . .
C128 C129 H129 120.1 . .
N122 C130 C129 125.1(17) . .
N122 C130 C133 109.4(15) . .
C129 C130 C133 125.3(16) . .
N122 C131 C132 117.5(18) . .
N122 C131 C127 118.9(17) . .
C132 C131 C127 123(2) . .
N121 C132 C131 118.7(19) . .
N121 C132 C124 124.8(19) . .
C131 C132 C124 117(2) . .
N123 C133 C130 114.2(15) . .
N123 C133 H133 122.9 . .
C130 C133 H133 122.9 . .
C139 C134 C135 121.4(13) . .
C139 C134 N123 119.3(12) . .
C135 C134 N123 119.2(12) . .
C136 C135 C134 117.9(12) . .
C136 C135 H135 121.0 . .
C134 C135 H135 121.0 . .
C135 C136 C137 121.4(13) . .
C135 C136 H136 119.3 . .
C137 C136 H136 119.3 . .
C138 C137 C136 117.6(12) . .
C138 C137 C206 121.4(12) . .
C136 C137 C206 120.9(12) . .
C139 C138 C137 124.3(13) . .
C139 C138 H138 117.9 . .
C137 C138 H138 117.9 . .
C138 C139 C134 117.3(12) . .
C138 C139 H139 121.4 . .
C134 C139 H139 121.4 . .
N141 C141 C142 112.1(17) . .
N141 C141 H141 123.9 . .
C142 C141 H141 123.9 . .
C143 C142 C141 122(2) . .
C143 C142 H142 118.8 . .
C141 C142 H142 118.8 . .
C144 C143 C142 119(3) . .
C144 C143 H143 120.6 . .
C142 C143 H143 120.6 . .
C145 C144 C143 120(3) . .
C145 C144 C152 119(3) . .
C143 C144 C152 120(2) . .
C144 C145 C146 124(3) . .
C144 C145 H145 117.9 . .
C146 C145 H145 117.9 . .
C145 C146 C147 117(2) . .
C145 C146 H146 121.4 . .
C147 C146 H146 121.4 . .
C151 C147 C148 122(2) . .
C151 C147 C146 114(2) . .
C148 C147 C146 124(2) . .
C147 C148 C149 118(2) . .
C147 C148 H148 121.2 . .
C149 C148 H148 121.2 . .
C150 C149 C148 119.6(19) . .
C150 C149 H149 120.2 . .
C148 C149 H149 120.2 . .
N142 C150 C149 124.8(17) . .
N142 C150 C153 106.6(14) . .
C149 C150 C153 128.6(17) . .
C147 C151 C152 128(2) . .
C147 C151 N142 122(2) . .
C152 C151 N142 110.7(19) . .
N141 C152 C151 124(2) . .
N141 C152 C144 119(2) . .
C151 C152 C144 117(2) . .
N143 C153 C150 119.3(14) . .
N143 C153 H153 120.3 . .
C150 C153 H153 120.3 . .
C155 C154 C159 119.1(14) . .
C155 C154 N143 119.0(14) . .
C159 C154 N143 121.9(14) . .
C154 C155 C156 121.3(15) . .
C154 C155 H155 119.3 . .
C156 C155 H155 119.3 . .
C157 C156 C155 120.0(15) . .
C157 C156 H156 120.0 . .
C155 C156 H156 120.0 . .
C156 C157 C158 117.7(14) . .
C156 C157 C211 119.6(14) . .
C158 C157 C211 122.6(13) . .
C159 C158 C157 122.8(14) . .
C159 C158 H158 118.6 . .
C157 C158 H158 118.6 . .
C158 C159 C154 119.0(14) . .
C158 C159 H159 120.5 . .
C154 C159 H159 120.5 . .
N161 C161 C162 118(2) . .
N161 C161 H161 120.9 . .
C162 C161 H161 120.9 . .
C163 C162 C161 121(2) . .
C163 C162 H162 119.6 . .
C161 C162 H162 119.6 . .
C162 C163 C164 118(3) . .
C162 C163 H163 121.2 . .
C164 C163 H163 121.2 . .
C165 C164 C163 119(3) . .
C165 C164 C172 120(3) . .
C163 C164 C172 121(2) . .
C164 C165 C166 127(2) . .
C164 C165 H165 116.5 . .
C166 C165 H165 116.5 . .
C165 C166 C167 109.2(18) . .
C165 C166 H166 125.4 . .
C167 C166 H166 125.4 . .
C171 C167 C168 128(2) . .
C171 C167 C166 118(2) . .
C168 C167 C166 113.1(17) . .
C167 C168 C169 109.3(16) . .
C167 C168 H168 125.3 . .
C169 C168 H168 125.3 . .
C170 C169 C168 118.3(18) . .
C170 C169 H169 120.9 . .
C168 C169 H169 120.9 . .
N162 C170 C169 129.3(17) . .
N162 C170 C173 108.0(14) . .
C169 C170 C173 122.6(18) . .
C167 C171 C172 130(2) . .
C167 C171 N162 123(2) . .
C172 C171 N162 106.6(18) . .
N161 C172 C171 122(2) . .
N161 C172 C164 124(2) . .
C171 C172 C164 114(2) . .
N163 C173 C170 116.1(16) . .
N163 C173 H173 122.0 . .
C170 C173 H173 122.0 . .
C179 C174 C175 116.7(14) . .
C179 C174 N163 122.3(14) . .
C175 C174 N163 120.7(15) . .
C176 C175 C174 122.0(16) . .
C176 C175 H175 119.0 . .
C174 C175 H175 119.0 . .
C175 C176 C177 119.4(15) . .
C175 C176 H176 120.3 . .
C177 C176 H176 120.3 . .
C178 C177 C176 117.7(14) . .
C178 C177 C216 123.3(15) . .
C176 C177 C216 119.0(14) . .
C177 C178 C179 122.2(15) . .
C177 C178 H178 118.9 . .
C179 C178 H178 118.9 . .
C178 C179 C174 121.6(15) . .
C178 C179 H179 119.2 . .
C174 C179 H179 119.2 . .
C101 N101 C112 115(2) . .
C101 N101 Co2 131.7(16) . .
C112 N101 Co2 113.0(13) . .
C110 N102 C111 122.0(16) . .
C110 N102 Co2 120.8(11) . .
C111 N102 Co2 117.2(11) . .
C113 N103 C114 120.7(13) . .
C113 N103 Co2 114.2(10) . .
C114 N103 Co2 124.0(9) . .
C132 N121 C121 121.7(18) . .
C132 N121 Co2 111.7(13) . 3_565
C121 N121 Co2 126.4(14) . 3_565
C130 N122 C131 119.9(16) . .
C130 N122 Co2 125.4(12) . 3_565
C131 N122 Co2 114.6(12) . 3_565
C133 N123 C134 116.0(12) . .
C133 N123 Co2 120.5(11) . 3_565
C134 N123 Co2 123.4(8) . 3_565
C152 N141 C141 128.0(19) . .
C152 N141 Co1 109.0(13) . .
C141 N141 Co1 123.1(13) . .
C150 N142 C151 114.1(16) . .
C150 N142 Co1 127.5(12) . .
C151 N142 Co1 118.4(12) . .
C153 N143 C154 125.3(13) . .
C153 N143 Co1 114.0(10) . .
C154 N143 Co1 120.4(9) . .
C172 N161 C161 119(2) . .
C172 N161 Co3 114.2(16) . 2_665
C161 N161 Co3 125.7(16) . 2_665
C170 N162 C171 111.7(16) . .
C170 N162 Co3 125.1(12) . 2_665
C171 N162 Co3 123.1(12) . 2_665
C173 N163 C174 118.4(15) . .
C173 N163 Co3 116.1(12) . 2_665
C174 N163 Co3 125.5(11) . 2_665
C202 C201 C220 125.6(12) . .
C202 C201 C117 114.4(12) . .
C220 C201 C117 120.0(12) . .
N201 C202 C201 123.2(12) . .
N201 C202 C203 108.6(12) . .
C201 C202 C203 128.2(13) . .
C204 C203 C202 107.9(12) . .
C204 C203 H203 126.0 . .
C202 C203 H203 126.0 . .
C203 C204 C205 107.3(12) . .
C203 C204 H204 126.3 . .
C205 C204 H204 126.3 . .
N201 C205 C206 125.2(12) . .
N201 C205 C204 109.4(11) . .
C206 C205 C204 125.4(13) . .
C205 C206 C207 127.7(12) . .
C205 C206 C137 116.6(11) . .
C207 C206 C137 115.7(12) . .
N202 C207 C206 124.8(12) . .
N202 C207 C208 106.7(11) . .
C206 C207 C208 128.5(13) . .
C209 C208 C207 109.3(13) . .
C209 C208 H208 125.3 . .
C207 C208 H208 125.3 . .
C208 C209 C210 106.5(12) . .
C208 C209 H209 126.8 . .
C210 C209 H209 126.8 . .
N202 C210 C211 124.5(13) . .
N202 C210 C209 109.5(12) . .
C211 C210 C209 125.8(13) . .
C210 C211 C212 130.0(13) . .
C210 C211 C157 116.4(13) . .
C212 C211 C157 113.6(12) . .
C211 C212 C213 129.8(14) . .
C211 C212 N203 122.7(12) . .
C213 C212 N203 107.3(13) . .
C214 C213 C212 110.0(14) . .
C214 C213 H213 125.0 . .
C212 C213 H213 125.0 . .
C213 C214 C215 105.8(14) . .
C213 C214 H214 127.1 . .
C215 C214 H214 127.1 . .
N203 C215 C216 124.5(14) . .
N203 C215 C214 110.7(13) . .
C216 C215 C214 124.7(15) . .
C215 C216 C217 127.1(14) . .
C215 C216 C177 116.2(13) . .
C217 C216 C177 116.6(13) . .
C216 C217 N204 124.1(13) . .
C216 C217 C218 128.5(15) . .
N204 C217 C218 107.4(12) . .
C219 C218 C217 112.1(13) . .
C219 C218 H218 124.0 . .
C217 C218 H218 124.0 . .
C218 C219 C220 101.2(12) . .
C218 C219 H219 129.4 . .
C220 C219 H219 129.4 . .
N204 C220 C201 129.4(13) . .
N204 C220 C219 110.7(12) . .
C201 C220 C219 119.8(14) . .
C205 N201 C202 106.6(11) . .
C205 N201 H201 126.7 . .
C202 N201 H201 126.7 . .
C210 N202 C207 108.0(11) . .
C215 N203 C212 106.1(12) . .
C215 N203 H20A 126.9 . .
C212 N203 H20A 126.9 . .
C220 N204 C217 108.5(12) . .
B102 B101 B105 109.3(12) . .
B102 B101 B103 62.0(9) . .
B105 B101 B103 108.3(12) . .
B102 B101 B104 110.9(12) . .
B105 B101 B104 61.3(9) . .
B103 B101 B104 59.6(9) . .
B102 B101 B106 61.8(9) . .
B105 B101 B106 61.2(9) . .
B103 B101 B106 112.4(13) . .
B104 B101 B106 113.0(12) . .
B102 B101 H10A 120.1 . .
B105 B101 H10A 121.7 . .
B103 B101 H10A 120.7 . .
B104 B101 H10A 119.6 . .
B106 B101 H10A 118.2 . .
B101 B102 B107 108.2(13) . .
B101 B102 B103 60.3(9) . .
B107 B102 B103 60.4(10) . .
B101 B102 B106 61.0(9) . .
B107 B102 B106 109.6(12) . .
B103 B102 B106 110.4(12) . .
B101 B102 B111 110.4(12) . .
B107 B102 B111 58.5(9) . .
B103 B102 B111 108.7(12) . .
B106 B102 B111 63.0(9) . .
B101 B102 H10B 121.0 . .
B107 B102 H10B 122.3 . .
B103 B102 H10B 121.0 . .
B106 B102 H10B 119.3 . .
B111 B102 H10B 120.6 . .
B104 B103 B101 60.3(9) . .
B104 B103 B107 110.0(12) . .
B101 B103 B107 104.4(13) . .
B104 B103 B108 60.4(9) . .
B101 B103 B108 105.7(12) . .
B107 B103 B108 61.2(9) . .
B104 B103 B102 108.0(13) . .
B101 B103 B102 57.7(9) . .
B107 B103 B102 58.2(9) . .
B108 B103 B102 106.6(13) . .
B104 B103 H10C 120.0 . .
B101 B103 H10C 124.3 . .
B107 B103 H10C 122.0 . .
B108 B103 H10C 122.1 . .
B102 B103 H10C 123.2 . .
B103 B104 B101 60.1(9) . .
B103 B104 B108 60.7(9) . .
B101 B104 B108 105.7(12) . .
B103 B104 B109 107.4(13) . .
B101 B104 B109 103.9(12) . .
B108 B104 B109 58.6(9) . .
B103 B104 B105 107.1(12) . .
B101 B104 B105 59.3(9) . .
B108 B104 B105 102.9(12) . .
B109 B104 B105 56.0(9) . .
B103 B104 H104 120.6 . .
B101 B104 H104 123.2 . .
B108 B104 H104 123.6 . .
B109 B104 H104 124.2 . .
B105 B104 H104 124.5 . .
B109 B105 B110 62.8(9) . .
B109 B105 B101 108.5(12) . .
B110 B105 B101 106.6(12) . .
B109 B105 B104 61.6(9) . .
B110 B105 B104 111.0(12) . .
B101 B105 B104 59.4(9) . .
B109 B105 B106 112.1(13) . .
B110 B105 B106 60.0(9) . .
B101 B105 B106 59.9(8) . .
B104 B105 B106 110.3(12) . .
B109 B105 H10D 119.0 . .
B110 B105 H10D 121.0 . .
B101 B105 H10D 123.4 . .
B104 B105 H10D 120.1 . .
B106 B105 H10D 120.1 . .
B110 B106 B101 104.7(12) . .
B110 B106 B102 104.8(12) . .
B101 B106 B102 57.3(9) . .
B110 B106 B105 58.6(8) . .
B101 B106 B105 58.9(9) . .
B102 B106 B105 104.0(12) . .
B110 B106 B111 58.9(8) . .
B101 B106 B111 104.5(12) . .
B102 B106 B111 59.2(9) . .
B105 B106 B111 105.1(11) . .
B110 B106 H10E 123.4 . .
B101 B106 H10E 124.1 . .
B102 B106 H10E 124.1 . .
B105 B106 H10E 123.6 . .
B111 B106 H10E 123.2 . .
B102 B107 B112 109.0(13) . .
B102 B107 B111 63.2(10) . .
B112 B107 B111 60.0(9) . .
B102 B107 B103 61.4(9) . .
B112 B107 B103 108.6(13) . .
B111 B107 B103 113.4(13) . .
B102 B107 B108 107.9(13) . .
B112 B107 B108 59.0(9) . .
B111 B107 B108 108.8(13) . .
B103 B107 B108 59.7(10) . .
B102 B107 H107 120.4 . .
B112 B107 H107 122.4 . .
B111 B107 H107 118.7 . .
B103 B107 H107 119.7 . .
B108 B107 H107 122.9 . .
B112 B108 B109 64.2(10) . .
B112 B108 B103 107.5(13) . .
B109 B108 B103 107.9(12) . .
B112 B108 B104 112.1(13) . .
B109 B108 B104 60.9(9) . .
B103 B108 B104 58.9(9) . .
B112 B108 B107 58.4(10) . .
B109 B108 B107 108.9(13) . .
B103 B108 B107 59.1(9) . .
B104 B108 B107 107.0(12) . .
B112 B108 H10F 119.6 . .
B109 B108 H10F 119.8 . .
B103 B108 H10F 123.2 . .
B104 B108 H10F 120.9 . .
B107 B108 H10F 123.2 . .
B105 B109 B108 109.4(12) . .
B105 B109 B104 62.4(9) . .
B108 B109 B104 60.5(9) . .
B105 B109 B110 60.5(9) . .
B108 B109 B110 106.2(12) . .
B104 B109 B110 109.8(12) . .
B105 B109 B112 106.8(12) . .
B108 B109 B112 57.9(9) . .
B104 B109 B112 106.7(12) . .
B110 B109 B112 58.3(9) . .
B105 B109 H10G 120.4 . .
B108 B109 H10G 122.4 . .
B104 B109 H10G 120.3 . .
B110 B109 H10G 122.1 . .
B112 B109 H10G 124.1 . .
B105 B110 B106 61.4(9) . .
B105 B110 B112 107.2(13) . .
B106 B110 B112 109.2(12) . .
B105 B110 B109 56.7(9) . .
B106 B110 B109 108.3(12) . .
B112 B110 B109 62.7(9) . .
B105 B110 B111 110.9(12) . .
B106 B110 B111 63.5(9) . .
B112 B110 B111 57.9(9) . .
B109 B110 B111 109.7(12) . .
B105 B110 H110 122.2 . .
B106 B110 H110 119.8 . .
B112 B110 H110 122.0 . .
B109 B110 H110 121.7 . .
B111 B110 H110 119.8 . .
B107 B111 B112 59.9(10) . .
B107 B111 B110 106.1(13) . .
B112 B111 B110 60.2(9) . .
B107 B111 B102 58.2(9) . .
B112 B111 B102 105.1(13) . .
B110 B111 B102 102.7(12) . .
B107 B111 B106 105.2(13) . .
B112 B111 B106 106.2(12) . .
B110 B111 B106 57.5(8) . .
B102 B111 B106 57.9(9) . .
B107 B111 H111 122.7 . .
B112 B111 H111 122.0 . .
B110 B111 H111 123.9 . .
B102 B111 H111 125.0 . .
B106 B111 H111 123.7 . .
B107 B112 B111 60.1(9) . .
B107 B112 B108 62.7(10) . .
B111 B112 B108 111.9(13) . .
B107 B112 B110 107.4(13) . .
B111 B112 B110 61.8(9) . .
B108 B112 B110 106.7(13) . .
B107 B112 B109 107.2(13) . .
B111 B112 B109 109.9(12) . .
B108 B112 B109 57.8(9) . .
B110 B112 B109 59.0(9) . .
B107 B112 H112 121.6 . .
B111 B112 H112 118.9 . .
B108 B112 H112 120.8 . .
B110 B112 H112 122.6 . .
B109 B112 H112 122.9 . .
B202 B201 B204 110.1(12) . .
B202 B201 B205 109.0(12) . .
B204 B201 B205 61.6(9) . .
B202 B201 B203 61.1(9) . .
B204 B201 B203 59.6(9) . .
B205 B201 B203 108.4(12) . .
B202 B201 B206 62.1(9) . .
B204 B201 B206 112.2(12) . .
B205 B201 B206 60.4(9) . .
B203 B201 B206 111.7(13) . .
B202 B201 H40 120.5 . .
B204 B201 H40 119.9 . .
B205 B201 H40 121.7 . .
B203 B201 H40 121.1 . .
B206 B201 H40 118.7 . .
B201 B202 B207 108.7(12) . .
B201 B202 B203 60.9(9) . .
B207 B202 B203 60.5(9) . .
B201 B202 B206 60.6(9) . .
B207 B202 B206 109.1(12) . .
B203 B202 B206 110.4(12) . .
B201 B202 B211 110.9(12) . .
B207 B202 B211 57.0(8) . .
B203 B202 B211 107.9(12) . .
B206 B202 B211 63.9(9) . .
B201 B202 H20H 120.4 . .
B207 B202 H20H 122.8 . .
B203 B202 H20H 121.0 . .
B206 B202 H20H 119.3 . .
B211 B202 H20H 121.0 . .
B204 B203 B201 60.1(9) . .
B204 B203 B202 108.0(12) . .
B201 B203 B202 58.0(9) . .
B204 B203 B207 109.5(12) . .
B201 B203 B207 105.3(12) . .
B202 B203 B207 59.2(9) . .
B204 B203 B208 60.0(9) . .
B201 B203 B208 106.0(12) . .
B202 B203 B208 107.5(12) . .
B207 B203 B208 61.2(9) . .
B204 B203 H20K 120.6 . .
B201 B203 H20K 124.0 . .
B202 B203 H20K 122.6 . .
B207 B203 H20K 121.6 . .
B208 B203 H20K 121.9 . .
B203 B204 B201 60.2(9) . .
B203 B204 B209 108.1(12) . .
B201 B204 B209 105.1(12) . .
B203 B204 B208 60.8(9) . .
B201 B204 B208 106.7(12) . .
B209 B204 B208 59.2(9) . .
B203 B204 B205 107.0(12) . .
B201 B204 B205 59.2(9) . .
B209 B204 B205 56.7(9) . .
B208 B204 B205 103.8(12) . .
B203 B204 H20L 120.7 . .
B201 B204 H20L 122.6 . .
B209 B204 H20L 123.4 . .
B208 B204 H20L 123.0 . .
B205 B204 H20L 124.4 . .
B209 B205 B201 108.3(12) . .
B209 B205 B210 62.8(9) . .
B201 B205 B210 107.4(12) . .
B209 B205 B206 112.8(13) . .
B201 B205 B206 60.1(9) . .
B210 B205 B206 61.0(9) . .
B209 B205 B204 60.6(9) . .
B201 B205 B204 59.2(9) . .
B210 B205 B204 110.0(12) . .
B206 B205 B204 110.0(12) . .
B209 B205 H205 119.2 . .
B201 B205 H205 123.2 . .
B210 B205 H205 120.6 . .
B206 B205 H205 119.4 . .
B204 B205 H205 121.1 . .
B201 B206 B205 59.5(9) . .
B201 B206 B210 105.4(12) . .
B205 B206 B210 58.9(9) . .
B201 B206 B202 57.3(8) . .
B205 B206 B202 104.5(12) . .
B210 B206 B202 104.8(12) . .
B201 B206 B211 104.5(12) . .
B205 B206 B211 105.2(11) . .
B210 B206 B211 58.5(8) . .
B202 B206 B211 59.1(8) . .
B201 B206 H206 123.7 . .
B205 B206 H206 123.2 . .
B210 B206 H206 123.3 . .
B202 B206 H206 124.1 . .
B211 B206 H206 123.5 . .
B211 B207 B212 59.9(9) . .
B211 B207 B202 64.1(9) . .
B212 B207 B202 109.2(12) . .
B211 B207 B203 113.5(13) . .
B212 B207 B203 108.9(12) . .
B202 B207 B203 60.3(9) . .
B211 B207 B208 109.4(12) . .
B212 B207 B208 59.6(8) . .
B202 B207 B208 107.2(12) . .
B203 B207 B208 59.7(9) . .
B211 B207 H207 118.2 . .
B212 B207 H207 122.0 . .
B202 B207 H207 120.8 . .
B203 B207 H207 120.0 . .
B208 B207 H207 122.8 . .
B209 B208 B212 64.6(9) . .
B209 B208 B204 60.4(9) . .
B212 B208 B204 111.7(12) . .
B209 B208 B203 107.8(12) . .
B212 B208 B203 107.0(12) . .
B204 B208 B203 59.2(9) . .
B209 B208 B207 109.0(12) . .
B212 B208 B207 57.9(9) . .
B204 B208 B207 107.1(12) . .
B203 B208 B207 59.1(9) . .
B209 B208 H20C 119.7 . .
B212 B208 H20C 119.9 . .
B204 B208 H20C 121.0 . .
B203 B208 H20C 123.2 . .
B207 B208 H20C 123.2 . .
B205 B209 B208 109.4(12) . .
B205 B209 B204 62.7(9) . .
B208 B209 B204 60.4(9) . .
B205 B209 B210 60.3(9) . .
B208 B209 B210 105.7(12) . .
B204 B209 B210 109.7(12) . .
B205 B209 B212 105.9(12) . .
B208 B209 B212 58.0(8) . .
B204 B209 B212 106.4(11) . .
B210 B209 B212 57.6(8) . .
B205 B209 H20D 120.5 . .
B208 B209 H20D 122.4 . .
B204 B209 H20D 120.2 . .
B210 B209 H20D 122.4 . .
B212 B209 H20D 124.7 . .
B205 B210 B212 107.8(13) . .
B205 B210 B206 60.1(9) . .
B212 B210 B206 109.1(12) . .
B205 B210 B209 56.9(9) . .
B212 B210 B209 63.3(9) . .
B206 B210 B209 107.3(12) . .
B205 B210 B211 110.5(12) . .
B212 B210 B211 57.2(8) . .
B206 B210 B211 64.3(9) . .
B209 B210 B211 109.3(12) . .
B205 B210 H210 122.4 . .
B212 B210 H210 121.6 . .
B206 B210 H210 120.4 . .
B209 B210 H210 121.9 . .
B211 B210 H210 120.0 . .
B207 B211 B212 60.4(9) . .
B207 B211 B210 106.2(12) . .
B212 B211 B210 60.0(9) . .
B207 B211 B202 58.8(9) . .
B212 B211 B202 105.5(12) . .
B210 B211 B202 102.1(11) . .
B207 B211 B206 105.0(12) . .
B212 B211 B206 105.6(12) . .
B210 B211 B206 57.2(8) . .
B202 B211 B206 57.0(8) . .
B207 B211 H211 122.3 . .
B212 B211 H211 121.9 . .
B210 B211 H211 124.2 . .
B202 B211 H211 125.0 . .
B206 B211 H211 124.3 . .
B211 B212 B207 59.7(9) . .
B211 B212 B208 111.6(12) . .
B207 B212 B208 62.6(9) . .
B211 B212 B210 62.9(9) . .
B207 B212 B210 107.9(12) . .
B208 B212 B210 106.5(12) . .
B211 B212 B209 110.5(12) . .
B207 B212 B209 107.0(12) . .
B208 B212 B209 57.4(9) . .
B210 B212 B209 59.1(9) . .
B211 B212 H212 118.6 . .
B207 B212 H212 121.8 . .
B208 B212 H212 121.2 . .
B210 B212 H212 122.0 . .
B209 B212 H212 122.9 . .
B302 B301 B305 110.0(13) . .
B302 B301 B306 62.7(10) . .
B305 B301 B306 61.2(9) . .
B302 B301 B304 110.3(12) . .
B305 B301 B304 61.4(9) . .
B306 B301 B304 112.8(12) . .
B302 B301 B303 61.4(9) . .
B305 B301 B303 108.6(12) . .
B306 B301 B303 112.7(13) . .
B304 B301 B303 59.4(8) . .
B302 B301 H30A 120.0 . .
B305 B301 H30A 121.3 . .
B306 B301 H30A 117.8 . .
B304 B301 H30A 120.1 . .
B303 B301 H30A 120.8 . .
B301 B302 B307 108.7(12) . .
B301 B302 B303 61.4(9) . .
B307 B302 B303 60.6(9) . .
B301 B302 B306 60.2(9) . .
B307 B302 B306 109.0(11) . .
B303 B302 B306 110.7(12) . .
B301 B302 B311 110.2(12) . .
B307 B302 B311 57.6(8) . .
B303 B302 B311 108.5(11) . .
B306 B302 B311 63.3(9) . .
B301 B302 H30B 120.7 . .
B307 B302 H30B 122.6 . .
B303 B302 H30B 120.4 . .
B306 B302 H30B 119.6 . .
B311 B302 H30B 121.1 . .
B304 B303 B307 108.9(12) . .
B304 B303 B301 60.0(9) . .
B307 B303 B301 104.1(12) . .
B304 B303 B302 107.3(12) . .
B307 B303 B302 59.0(9) . .
B301 B303 B302 57.2(9) . .
B304 B303 B308 59.9(9) . .
B307 B303 B308 60.9(9) . .
B301 B303 B308 105.3(12) . .
B302 B303 B308 107.0(12) . .
B304 B303 H30C 120.9 . .
B307 B303 H30C 122.2 . .
B301 B303 H30C 124.8 . .
B302 B303 H30C 123.1 . .
B308 B303 H30C 122.1 . .
B303 B304 B301 60.6(9) . .
B303 B304 B309 107.6(13) . .
B301 B304 B309 104.2(12) . .
B303 B304 B308 61.1(9) . .
B301 B304 B308 106.6(12) . .
B309 B304 B308 58.4(9) . .
B303 B304 B305 107.4(12) . .
B301 B304 B305 58.7(9) . .
B309 B304 B305 57.0(9) . .
B308 B304 B305 104.0(13) . .
B303 B304 H304 120.4 . .
B301 B304 H304 123.0 . .
B309 B304 H304 124.0 . .
B308 B304 H304 123.0 . .
B305 B304 H304 124.1 . .
B309 B305 B301 108.2(12) . .
B309 B305 B310 61.9(10) . .
B301 B305 B310 107.0(12) . .
B309 B305 B306 111.8(13) . .
B301 B305 B306 59.7(9) . .
B310 B305 B306 60.8(9) . .
B309 B305 B304 60.8(9) . .
B301 B305 B304 59.9(9) . .
B310 B305 B304 110.0(13) . .
B306 B305 B304 110.4(12) . .
B309 B305 H30D 119.8 . .
B301 B305 H30D 123.1 . .
B310 B305 H30D 121.1 . .
B306 B305 H30D 119.7 . .
B304 B305 H30D 120.4 . .
B301 B306 B305 59.1(9) . .
B301 B306 B310 105.1(12) . .
B305 B306 B310 59.1(9) . .
B301 B306 B302 57.1(9) . .
B305 B306 B302 104.0(12) . .
B310 B306 B302 104.6(12) . .
B301 B306 B311 104.6(12) . .
B305 B306 B311 105.3(11) . .
B310 B306 B311 58.6(9) . .
B302 B306 B311 59.2(9) . .
B301 B306 H30E 123.9 . .
B305 B306 H30E 123.4 . .
B310 B306 H30E 123.4 . .
B302 B306 H30E 124.3 . .
B311 B306 H30E 123.3 . .
B312 B307 B311 60.6(9) . .
B312 B307 B302 109.4(12) . .
B311 B307 B302 63.5(9) . .
B312 B307 B303 109.0(12) . .
B311 B307 B303 113.2(13) . .
B302 B307 B303 60.4(9) . .
B312 B307 B308 59.1(9) . .
B311 B307 B308 109.3(12) . .
B302 B307 B308 107.3(12) . .
B303 B307 B308 60.0(9) . .
B312 B307 H307 121.8 . .
B311 B307 H307 118.3 . .
B302 B307 H307 120.8 . .
B303 B307 H307 119.9 . .
B308 B307 H307 122.8 . .
B309 B308 B312 64.0(10) . .
B309 B308 B304 60.6(9) . .
B312 B308 B304 111.5(13) . .
B309 B308 B303 107.7(12) . .
B312 B308 B303 107.3(12) . .
B304 B308 B303 59.0(8) . .
B309 B308 B307 108.1(12) . .
B312 B308 B307 57.9(9) . .
B304 B308 B307 106.7(12) . .
B303 B308 B307 59.1(8) . .
B309 B308 H30F 120.1 . .
B312 B308 H30F 119.9 . .
B304 B308 H30F 121.1 . .
B303 B308 H30F 123.1 . .
B307 B308 H30F 123.5 . .
B305 B309 B308 110.1(13) . .
B305 B309 B304 62.2(9) . .
B308 B309 B304 61.0(9) . .
B305 B309 B310 60.8(9) . .
B308 B309 B310 107.3(12) . .
B304 B309 B310 110.2(12) . .
B305 B309 B312 107.3(12) . .
B308 B309 B312 58.5(9) . .
B304 B309 B312 107.4(12) . .
B310 B309 B312 58.7(9) . .
B305 B309 H30G 120.2 . .
B308 B309 H30G 121.6 . .
B304 B309 H30G 120.1 . .
B310 B309 H30G 121.6 . .
B312 B309 H30G 123.7 . .
B305 B310 B312 107.4(13) . .
B305 B310 B309 57.3(9) . .
B312 B310 B309 62.3(9) . .
B305 B310 B306 60.1(9) . .
B312 B310 B306 109.2(12) . .
B309 B310 B306 107.4(13) . .
B305 B310 B311 110.1(12) . .
B312 B310 B311 58.0(9) . .
B309 B310 B311 109.0(12) . .
B306 B310 B311 63.7(9) . .
B305 B310 H310 122.5 . .
B312 B310 H310 121.7 . .
B309 B310 H310 122.1 . .
B306 B310 H310 120.3 . .
B311 B310 H310 120.1 . .
B307 B311 B312 59.6(9) . .
B307 B311 B310 105.9(13) . .
B312 B311 B310 60.0(9) . .
B307 B311 B302 58.9(9) . .
B312 B311 B302 105.1(12) . .
B310 B311 B302 102.7(12) . .
B307 B311 B306 105.4(12) . .
B312 B311 B306 106.0(12) . .
B310 B311 B306 57.8(9) . .
B302 B311 B306 57.5(9) . .
B307 B311 H311 122.5 . .
B312 B311 H311 122.2 . .
B310 B311 H311 124.0 . .
B302 B311 H311 124.8 . .
B306 B311 H311 123.7 . .
B307 B312 B311 59.8(9) . .
B307 B312 B308 63.0(9) . .
B311 B312 B308 111.8(12) . .
B307 B312 B310 107.6(12) . .
B311 B312 B310 62.0(9) . .
B308 B312 B310 106.8(13) . .
B307 B312 B309 107.0(12) . .
B311 B312 B309 109.5(12) . .
B308 B312 B309 57.5(9) . .
B310 B312 B309 59.0(9) . .
B307 B312 H312 121.5 . .
B311 B312 H312 119.1 . .
B308 B312 H312 120.8 . .
B310 B312 H312 122.4 . .
B309 B312 H312 123.2 . .
B402 B401 B405 109.6(14) . .
B402 B401 B404 111.2(13) . .
B405 B401 B404 61.6(10) . .
B402 B401 B406 62.3(10) . .
B405 B401 B406 61.1(10) . .
B404 B401 B406 113.5(13) . .
B402 B401 B403 62.0(10) . .
B405 B401 B403 109.0(13) . .
B404 B401 B403 59.9(10) . .
B406 B401 B403 113.3(14) . .
B402 B401 H40H 119.9 . .
B405 B401 H40H 121.5 . .
B404 B401 H40H 119.4 . .
B406 B401 H40H 117.7 . .
B403 B401 H40H 120.3 . .
B401 B402 B407 108.0(14) . .
B401 B402 B403 60.6(10) . .
B407 B402 B403 60.4(10) . .
B401 B402 B406 60.4(10) . .
B407 B402 B406 109.7(13) . .
B403 B402 B406 110.7(13) . .
B401 B402 B411 110.3(13) . .
B407 B402 B411 57.8(9) . .
B403 B402 B411 108.5(13) . .
B406 B402 B411 63.8(10) . .
B401 B402 H40J 121.2 . .
B407 B402 H40J 122.5 . .
B403 B402 H40J 120.8 . .
B406 B402 H40J 119.1 . .
B411 B402 H40J 120.7 . .
B404 B403 B401 59.9(9) . .
B404 B403 B407 109.1(13) . .
B401 B403 B407 104.2(13) . .
B404 B403 B408 59.9(10) . .
B401 B403 B408 105.2(13) . .
B407 B403 B408 61.3(10) . .
B404 B403 B402 107.4(13) . .
B401 B403 B402 57.4(9) . .
B407 B403 B402 58.8(10) . .
B408 B403 B402 107.1(13) . .
B404 B403 H40I 120.8 . .
B401 B403 H40I 124.8 . .
B407 B403 H40I 122.0 . .
B408 B403 H40I 122.0 . .
B402 B403 H40I 123.0 . .
B401 B404 B403 60.2(10) . .
B401 B404 B409 104.1(13) . .
B403 B404 B409 108.0(13) . .
B401 B404 B408 106.3(13) . .
B403 B404 B408 61.0(10) . .
B409 B404 B408 59.1(9) . .
B401 B404 B405 59.0(9) . .
B403 B404 B405 107.1(13) . .
B409 B404 B405 56.3(9) . .
B408 B404 B405 103.7(13) . .
B401 B404 H40K 123.1 . .
B403 B404 H40K 120.5 . .
B409 B404 H40K 123.9 . .
B408 B404 H40K 123.0 . .
B405 B404 H40K 124.4 . .
B409 B405 B401 108.3(13) . .
B409 B405 B410 63.2(10) . .
B401 B405 B410 107.0(13) . .
B409 B405 B406 113.1(14) . .
B401 B405 B406 59.8(9) . .
B410 B405 B406 60.9(10) . .
B409 B405 B404 61.1(10) . .
B401 B405 B404 59.4(10) . .
B410 B405 B404 110.9(13) . .
B406 B405 B404 110.5(13) . .
B409 B405 H405 118.9 . .
B401 B405 H405 123.6 . .
B410 B405 H405 120.5 . .
B406 B405 H405 119.4 . .
B404 B405 H405 120.4 . .
B401 B406 B405 59.1(10) . .
B401 B406 B402 57.3(9) . .
B405 B406 B402 104.1(13) . .
B401 B406 B410 104.7(13) . .
B405 B406 B410 58.7(9) . .
B402 B406 B410 104.4(12) . .
B401 B406 B411 104.0(13) . .
B405 B406 B411 104.5(12) . .
B402 B406 B411 58.9(9) . .
B410 B406 B411 58.3(9) . .
B401 B406 H406 124.0 . .
B405 B406 H406 123.6 . .
B402 B406 H406 124.2 . .
B410 B406 H406 123.7 . .
B411 B406 H406 123.8 . .
B412 B407 B411 60.3(10) . .
B412 B407 B402 108.9(13) . .
B411 B407 B402 63.3(10) . .
B412 B407 B403 108.8(13) . .
B411 B407 B403 113.3(14) . .
B402 B407 B403 60.8(10) . .
B412 B407 B408 59.4(9) . .
B411 B407 B408 109.4(13) . .
B402 B407 B408 107.4(13) . .
B403 B407 B408 59.6(10) . .
B412 B407 H407 122.1 . .
B411 B407 H407 118.4 . .
B402 B407 H407 120.9 . .
B403 B407 H407 119.9 . .
B408 B407 H407 122.7 . .
B409 B408 B412 64.1(10) . .
B409 B408 B404 60.4(10) . .
B412 B408 B404 111.2(13) . .
B409 B408 B403 107.6(13) . .
B412 B408 B403 106.7(13) . .
B404 B408 B403 59.2(9) . .
B409 B408 B407 108.1(13) . .
B412 B408 B407 57.5(9) . .
B404 B408 B407 106.8(13) . .
B403 B408 B407 59.1(9) . .
B409 B408 H40C 120.1 . .
B412 B408 H40C 120.3 . .
B404 B408 H40C 121.1 . .
B403 B408 H40C 123.2 . .
B407 B408 H40C 123.6 . .
B405 B409 B408 109.8(13) . .
B405 B409 B404 62.7(10) . .
B408 B409 B404 60.4(9) . .
B405 B409 B410 60.4(10) . .
B408 B409 B410 106.6(13) . .
B404 B409 B410 110.0(13) . .
B405 B409 B412 106.4(13) . .
B408 B409 B412 58.1(9) . .
B404 B409 B412 106.5(12) . .
B410 B409 B412 58.2(9) . .
B405 B409 H40D 120.4 . .
B408 B409 H40D 122.0 . .
B404 B409 H40D 120.2 . .
B410 B409 H40D 121.9 . .
B412 B409 H40D 124.4 . .
B405 B410 B412 106.7(13) . .
B405 B410 B406 60.4(10) . .
B412 B410 B406 109.0(12) . .
B405 B410 B409 56.4(9) . .
B412 B410 B409 62.5(10) . .
B406 B410 B409 107.2(13) . .
B405 B410 B411 110.4(13) . .
B412 B410 B411 57.7(9) . .
B406 B410 B411 64.1(9) . .
B409 B410 B411 109.2(13) . .
B405 B410 H410 122.8 . .
B412 B410 H410 122.1 . .
B406 B410 H410 120.2 . .
B409 B410 H410 122.2 . .
B411 B410 H410 119.8 . .
B407 B411 B412 59.5(10) . .
B407 B411 B410 106.3(13) . .
B412 B411 B410 60.4(9) . .
B407 B411 B402 58.9(10) . .
B412 B411 B402 105.0(13) . .
B410 B411 B402 102.6(12) . .
B407 B411 B406 105.3(13) . .
B412 B411 B406 106.0(13) . .
B410 B411 B406 57.6(9) . .
B402 B411 B406 57.3(9) . .
B407 B411 H411 122.5 . .
B412 B411 H411 122.1 . .
B410 B411 H411 123.7 . .
B402 B411 H411 125.0 . .
B406 B411 H411 123.9 . .
B407 B412 B411 60.2(10) . .
B407 B412 B408 63.1(10) . .
B411 B412 B408 112.4(13) . .
B407 B412 B410 107.9(13) . .
B411 B412 B410 61.9(10) . .
B408 B412 B410 107.1(13) . .
B407 B412 B409 107.5(13) . .
B411 B412 B409 109.9(13) . .
B408 B412 B409 57.7(9) . .
B410 B412 B409 59.2(9) . .
B407 B412 H412 121.2 . .
B411 B412 H412 118.8 . .
B408 B412 H412 120.5 . .
B410 B412 H412 122.3 . .
B409 B412 H412 122.9 . .
N1 C1A C2A 165(3) . .
C1A C2A H2AA 109.5 . .
C1A C2A H2AB 109.5 . .
H2AA C2A H2AB 109.5 . .
C1A C2A H2AC 109.5 . .
H2AA C2A H2AC 109.5 . .
H2AB C2A H2AC 109.5 . .
N1 C1B C2B 166(5) . .
C1B C2B H2BA 109.5 . .
C1B C2B H2BB 109.5 . .
H2BA C2B H2BB 109.5 . .
C1B C2B H2BC 109.5 . .
H2BA C2B H2BC 109.5 . .
H2BB C2B H2BC 109.5 . .
N7 C7 C8 169(3) . .
C7 C8 H8A 109.5 . .
C7 C8 H8B 109.5 . .
H8A C8 H8B 109.5 . .
C7 C8 H8C 109.5 . .
H8A C8 H8C 109.5 . .
H8B C8 H8C 109.5 . .
N13 C13 C14 167(5) . .
C13 C14 H14C 109.5 . .
C13 C14 H14D 109.5 . .
H14C C14 H14D 109.5 . .
C13 C14 H14E 109.5 . .
H14C C14 H14E 109.5 . .
H14D C14 H14E 109.5 . .

loop_
_geom_bond_atom_site_label_1
_geom_bond_atom_site_label_2
_geom_bond_distance
_geom_bond_site_symmetry_2
Co1 N142 1.955(13) .
Co1 N302 1.965(13) .
Co1 N301 2.197(16) .
Co1 N303 2.201(12) .
Co1 N141 2.205(14) .
Co1 N143 2.213(10) .
Co2 N102 2.050(12) .
Co2 N122 2.052(12) 2_665
Co2 N123 2.170(11) 2_665
Co2 N101 2.189(15) .
Co2 N103 2.190(11) .
Co2 N121 2.218(14) 2_665
Co3 N322 1.947(15) .
Co3 N162 1.973(13) 3_565
Co3 N323 2.060(14) .
Co3 N163 2.177(13) 3_565
Co3 N161 2.184(16) 3_565
Co3 N321 2.212(13) .
Co4 N362 1.76(2) .
Co4 N342 2.012(15) 2_665
Co4 N361 2.08(2) .
Co4 N343 2.160(11) 2_665
Co4 N363 2.188(13) .
Co4 N341 2.272(18) 2_665
C301 N301 1.227(17) .
C301 C302 1.46(2) .
C301 H301 0.9500 .
C302 C303 1.39(2) .
C302 H302 0.9500 .
C303 C304 1.30(2) .
C303 H303 0.9500 .
C304 C312 1.42(2) .
C304 C305 1.45(2) .
C305 C306 1.32(2) .
C305 H305 0.9500 .
C306 C307 1.46(2) .
C306 H306 0.9500 .
C307 C308 1.434(19) .
C307 C311 1.440(18) .
C308 C309 1.327(17) .
C308 H308 0.9500 .
C309 C310 1.432(18) .
C309 H309 0.9500 .
C310 N302 1.337(15) .
C310 C313 1.417(16) .
C311 N302 1.374(15) .
C311 C312 1.431(18) .
C312 N301 1.292(17) .
C313 N303 1.214(12) .
C313 H313 0.9500 .
C314 C319 1.411(15) .
C314 C315 1.419(15) .
C314 N303 1.472(14) .
C315 C316 1.345(14) .
C315 H315 0.9500 .
C316 C317 1.352(14) .
C316 H316 0.9500 .
C317 C318 1.388(15) .
C317 C401 1.499(15) .
C318 C319 1.345(13) .
C318 H318 0.9500 .
C319 H319 0.9500 .
C321 N321 1.326(16) .
C321 C322 1.53(2) .
C321 H321 0.9500 .
C322 C323 1.31(2) .
C322 H322 0.9500 .
C323 C324 1.42(2) .
C323 H323 0.9500 .
C324 C325 1.38(2) .
C324 C332 1.45(2) .
C325 C326 1.41(2) .
C325 H325 0.9500 .
C326 C327 1.44(2) .
C326 H326 0.9500 .
C327 C328 1.42(2) .
C327 C331 1.44(2) .
C328 C329 1.369(19) .
C328 H328 0.9500 .
C329 C330 1.308(17) .
C329 H329 0.9500 .
C330 N322 1.277(15) .
C330 C333 1.508(18) .
C331 C332 1.39(2) .
C331 N322 1.41(2) .
C332 N321 1.305(16) .
C333 N323 1.213(15) .
C333 H333 0.9500 .
C334 C339 1.361(15) .
C334 C335 1.400(15) .
C334 N323 1.633(17) .
C335 C336 1.389(15) .
C335 H335 0.9500 .
C336 C337 1.406(14) .
C336 H336 0.9500 .
C337 C338 1.369(14) .
C337 C406 1.516(15) .
C338 C339 1.372(13) .
C338 H338 0.9500 .
C339 H339 0.9500 .
C341 N341 1.36(2) .
C341 C342 1.52(2) .
C341 H341 0.9500 .
C342 C343 1.37(3) .
C342 H342 0.9500 .
C343 C344 1.34(3) .
C343 H343 0.9500 .
C344 C345 1.24(3) .
C344 C352 1.51(3) .
C345 C346 1.43(3) .
C345 H345 0.9500 .
C346 C347 1.53(2) .
C346 H346 0.9500 .
C347 C351 1.29(2) .
C347 C348 1.37(2) .
C348 C349 1.33(2) .
C348 H348 0.9500 .
C349 C350 1.328(19) .
C349 H349 0.9500 .
C350 N342 1.299(17) .
C350 C353 1.48(2) .
C351 C352 1.37(2) .
C351 N342 1.45(2) .
C352 N341 1.27(2) .
C353 N343 1.265(14) .
C353 H353 0.9500 .
C354 C355 1.351(14) .
C354 C359 1.401(15) .
C354 N343 1.410(14) .
C355 C356 1.387(15) .
C355 H355 0.9500 .
C356 C357 1.390(14) .
C356 H356 0.9500 .
C357 C358 1.396(14) .
C357 C411 1.498(15) .
C358 C359 1.379(14) .
C358 H358 0.9500 .
C359 H359 0.9500 .
C361 N361 1.32(2) .
C361 C362 1.53(2) .
C361 H361 0.9500 .
C362 C363 1.26(2) .
C362 H362 0.9500 .
C363 C364 1.34(3) .
C363 H363 0.9500 .
C364 C365 1.26(2) .
C364 C372 1.46(2) .
C365 C366 1.51(3) .
C365 H365 0.9500 .
C366 C367 1.55(2) .
C366 H366 0.9500 .
C367 C371 1.27(2) .
C367 C368 1.48(2) .
C368 C369 1.52(2) .
C368 H368 0.9500 .
C369 C370 1.41(2) .
C369 H369 0.9500 .
C370 N362 1.359(19) .
C370 C373 1.55(2) .
C371 C372 1.36(2) .
C371 N362 1.44(2) .
C372 N361 1.25(2) .
C373 N363 1.250(15) .
C373 H373 0.9500 .
C374 C379 1.376(16) .
C374 C375 1.388(16) .
C374 N363 1.422(16) .
C375 C376 1.368(16) .
C375 H375 0.9500 .
C376 C377 1.395(15) .
C376 H376 0.9500 .
C377 C378 1.343(14) .
C377 C416 1.515(16) .
C378 C379 1.362(14) .
C378 H378 0.9500 .
C379 H379 0.9500 .
N341 Co4 2.272(18) 3_565
N342 Co4 2.012(15) 3_565
N343 Co4 2.160(11) 3_565
C401 C402 1.417(14) .
C401 C420 1.435(14) .
C402 N401 1.385(13) .
C402 C403 1.403(14) .
C403 C404 1.335(14) .
C403 H403 0.9500 .
C404 C405 1.418(14) .
C404 H404 0.9500 .
C405 C406 1.360(14) .
C405 N401 1.399(13) .
C406 C407 1.374(14) .
C407 N402 1.378(12) .
C407 C408 1.463(15) .
C408 C409 1.336(13) .
C408 H408 0.9500 .
C409 C410 1.425(14) .
C409 H409 0.9500 .
C410 C411 1.363(14) .
C410 N402 1.368(13) .
C411 C412 1.396(15) .
C412 C413 1.401(14) .
C412 N403 1.417(13) .
C413 C414 1.377(14) .
C413 H413 0.9500 .
C414 C415 1.431(15) .
C414 H414 0.9500 .
C415 N403 1.341(14) .
C415 C416 1.367(15) .
C416 C417 1.380(15) .
C417 N404 1.398(13) .
C417 C418 1.399(14) .
C418 C419 1.355(13) .
C418 H418 0.9500 .
C419 C420 1.497(14) .
C419 H419 0.9500 .
C420 N404 1.311(12) .
N401 H401 0.8800 .
N403 H40A 0.8800 .
C101 N101 1.202(15) .
C101 C102 1.46(2) .
C101 H101 0.9500 .
C102 C103 1.40(2) .
C102 H102 0.9500 .
C103 C104 1.30(2) .
C103 H103 0.9500 .
C104 C112 1.41(2) .
C104 C105 1.45(2) .
C105 C106 1.31(2) .
C105 H105 0.9500 .
C106 C107 1.47(2) .
C106 H106 0.9500 .
C107 C111 1.440(18) .
C107 C108 1.446(19) .
C108 C109 1.318(18) .
C108 H108 0.9500 .
C109 C110 1.432(18) .
C109 H109 0.9500 .
C110 N102 1.312(15) .
C110 C113 1.410(16) .
C111 N102 1.370(15) .
C111 C112 1.436(17) .
C112 N101 1.301(17) .
C113 N103 1.237(12) .
C113 H113 0.9500 .
C114 C115 1.400(14) .
C114 C119 1.402(14) .
C114 N103 1.451(14) .
C115 C116 1.343(13) .
C115 H115 0.9500 .
C116 C117 1.326(13) .
C116 H116 0.9500 .
C117 C118 1.395(14) .
C117 C201 1.508(15) .
C118 C119 1.341(13) .
C118 H118 0.9500 .
C119 H119 0.9500 .
C121 N121 1.317(15) .
C121 C122 1.54(2) .
C121 H121 0.9500 .
C122 C123 1.32(2) .
C122 H122 0.9500 .
C123 C124 1.41(2) .
C123 H123 0.9500 .
C124 C125 1.38(2) .
C124 C132 1.45(2) .
C125 C126 1.43(2) .
C125 H125 0.9500 .
C126 C127 1.42(2) .
C126 H126 0.9500 .
C127 C131 1.42(2) .
C127 C128 1.42(2) .
C128 C129 1.368(18) .
C128 H128 0.9500 .
C129 C130 1.345(16) .
C129 H129 0.9500 .
C130 N122 1.267(14) .
C130 C133 1.496(17) .
C131 N122 1.390(17) .
C131 C132 1.393(19) .
C132 N121 1.304(16) .
C133 N123 1.203(11) .
C133 H133 0.9500 .
C134 C139 1.379(13) .
C134 C135 1.405(14) .
C134 N123 1.557(14) .
C135 C136 1.374(13) .
C135 H135 0.9500 .
C136 C137 1.388(13) .
C136 H136 0.9500 .
C137 C138 1.357(13) .
C137 C206 1.507(14) .
C138 C139 1.360(13) .
C138 H138 0.9500 .
C139 H139 0.9500 .
C141 N141 1.335(17) .
C141 C142 1.51(2) .
C141 H141 0.9500 .
C142 C143 1.37(2) .
C142 H142 0.9500 .
C143 C144 1.33(3) .
C143 H143 0.9500 .
C144 C145 1.25(2) .
C144 C152 1.47(3) .
C145 C146 1.41(2) .
C145 H145 0.9500 .
C146 C147 1.52(2) .
C146 H146 0.9500 .
C147 C151 1.28(2) .
C147 C148 1.36(2) .
C148 C149 1.362(19) .
C148 H148 0.9500 .
C149 C150 1.328(18) .
C149 H149 0.9500 .
C150 N142 1.316(15) .
C150 C153 1.487(17) .
C151 C152 1.37(2) .
C151 N142 1.443(19) .
C152 N141 1.285(18) .
C153 N143 1.225(12) .
C153 H153 0.9500 .
C154 C155 1.346(14) .
C154 C159 1.410(15) .
C154 N143 1.425(14) .
C155 C156 1.404(15) .
C155 H155 0.9500 .
C156 C157 1.378(14) .
C156 H156 0.9500 .
C157 C158 1.384(14) .
C157 C211 1.487(15) .
C158 C159 1.358(13) .
C158 H158 0.9500 .
C159 H159 0.9500 .
C161 N161 1.294(19) .
C161 C162 1.53(2) .
C161 H161 0.9500 .
C162 C163 1.28(2) .
C162 H162 0.9500 .
C163 C164 1.32(2) .
C163 H163 0.9500 .
C164 C165 1.27(2) .
C164 C172 1.43(2) .
C165 C166 1.50(2) .
C165 H165 0.9500 .
C166 C167 1.53(2) .
C166 H166 0.9500 .
C167 C171 1.261(19) .
C167 C168 1.47(2) .
C168 C169 1.479(19) .
C168 H168 0.9500 .
C169 C170 1.388(17) .
C169 H169 0.9500 .
C170 N162 1.349(16) .
C170 C173 1.542(18) .
C171 C172 1.37(2) .
C171 N162 1.437(17) .
C172 N161 1.260(19) .
C173 N163 1.269(14) .
C173 H173 0.9500 .
C174 C179 1.363(15) .
C174 C175 1.395(15) .
C174 N163 1.432(15) .
C175 C176 1.352(15) .
C175 H175 0.9500 .
C176 C177 1.413(16) .
C176 H176 0.9500 .
C177 C178 1.343(14) .
C177 C216 1.520(16) .
C178 C179 1.357(14) .
C178 H178 0.9500 .
C179 H179 0.9500 .
N121 Co2 2.218(14) 3_565
N122 Co2 2.052(12) 3_565
N123 Co2 2.170(11) 3_565
N161 Co3 2.184(17) 2_665
N162 Co3 1.974(13) 2_665
N163 Co3 2.177(13) 2_665
C201 C202 1.403(14) .
C201 C220 1.425(14) .
C202 N201 1.400(12) .
C202 C203 1.412(14) .
C203 C204 1.352(13) .
C203 H203 0.9500 .
C204 C205 1.429(14) .
C204 H204 0.9500 .
C205 N201 1.359(12) .
C205 C206 1.366(13) .
C206 C207 1.390(14) .
C207 N202 1.370(12) .
C207 C208 1.452(14) .
C208 C209 1.325(13) .
C208 H208 0.9500 .
C209 C210 1.432(14) .
C209 H209 0.9500 .
C210 N202 1.364(12) .
C210 C211 1.371(14) .
C211 C212 1.402(15) .
C212 C213 1.403(15) .
C212 N203 1.444(13) .
C213 C214 1.363(15) .
C213 H213 0.9500 .
C214 C215 1.444(15) .
C214 H214 0.9500 .
C215 N203 1.355(13) .
C215 C216 1.360(15) .
C216 C217 1.381(15) .
C217 N204 1.382(13) .
C217 C218 1.399(14) .
C218 C219 1.366(13) .
C218 H218 0.9500 .
C219 C220 1.506(15) .
C219 H219 0.9500 .
C220 N204 1.320(13) .
N201 H201 0.8800 .
N203 H20A 0.8800 .
B101 B102 1.69(2) .
B101 B105 1.737(19) .
B101 B103 1.73(2) .
B101 B104 1.74(2) .
B101 B106 1.76(2) .
B101 H10A 1.1200 .
B102 B107 1.71(2) .
B102 B103 1.76(2) .
B102 B106 1.77(2) .
B102 B111 1.79(2) .
B102 H10B 1.1200 .
B103 B104 1.73(2) .
B103 B107 1.75(2) .
B103 B108 1.76(2) .
B103 H10C 1.1200 .
B104 B108 1.75(2) .
B104 B109 1.76(2) .
B104 B105 1.77(2) .
B104 H104 1.1200 .
B105 B109 1.66(2) .
B105 B110 1.73(2) .
B105 B106 1.78(2) .
B105 H10D 1.1200 .
B106 B110 1.75(2) .
B106 B111 1.86(2) .
B106 H10E 1.1200 .
B107 B112 1.71(2) .
B107 B111 1.71(2) .
B107 B108 1.78(2) .
B107 H107 1.1200 .
B108 B112 1.72(2) .
B108 B109 1.72(2) .
B108 H10F 1.1200 .
B109 B110 1.77(2) .
B109 B112 1.83(2) .
B109 H10G 1.1200 .
B110 B112 1.75(2) .
B110 B111 1.78(2) .
B110 H110 1.1200 .
B111 B112 1.71(2) .
B111 H111 1.1200 .
B112 H112 1.1200 .
B201 B202 1.68(2) .
B201 B204 1.74(2) .
B201 B205 1.73(2) .
B201 B203 1.74(2) .
B201 B206 1.75(2) .
B201 H40 1.1200 .
B202 B207 1.72(2) .
B202 B203 1.74(2) .
B202 B206 1.77(2) .
B202 B211 1.81(2) .
B202 H20H 1.1200 .
B203 B204 1.73(2) .
B203 B207 1.74(2) .
B203 B208 1.76(2) .
B203 H20K 1.1200 .
B204 B209 1.74(2) .
B204 B208 1.74(2) .
B204 B205 1.78(2) .
B204 H20L 1.1200 .
B205 B209 1.67(2) .
B205 B210 1.73(2) .
B205 B206 1.75(2) .
B205 H205 1.1200 .
B206 B210 1.77(2) .
B206 B211 1.89(2) .
B206 H206 1.1200 .
B207 B211 1.69(2) .
B207 B212 1.70(2) .
B207 B208 1.78(2) .
B207 H207 1.1200 .
B208 B209 1.72(2) .
B208 B212 1.73(2) .
B208 H20C 1.1200 .
B209 B210 1.77(2) .
B209 B212 1.84(2) .
B209 H20D 1.1200 .
B210 B212 1.74(2) .
B210 B211 1.79(2) .
B210 H210 1.1200 .
B211 B212 1.69(2) .
B211 H211 1.1200 .
B212 H212 1.1200 .
B301 B302 1.68(2) .
B301 B305 1.72(2) .
B301 B306 1.73(2) .
B301 B304 1.74(2) .
B301 B303 1.75(2) .
B301 H30A 1.1200 .
B302 B307 1.73(2) .
B302 B303 1.75(2) .
B302 B306 1.77(2) .
B302 B311 1.80(2) .
B302 H30B 1.1200 .
B303 B304 1.73(2) .
B303 B307 1.75(2) .
B303 B308 1.77(2) .
B303 H30C 1.1200 .
B304 B309 1.74(2) .
B304 B308 1.75(2) .
B304 B305 1.77(2) .
B304 H304 1.1200 .
B305 B309 1.68(2) .
B305 B310 1.74(2) .
B305 B306 1.76(2) .
B305 H30D 1.1200 .
B306 B310 1.77(2) .
B306 B311 1.88(2) .
B306 H30E 1.1200 .
B307 B312 1.70(2) .
B307 B311 1.70(2) .
B307 B308 1.79(2) .
B307 H307 1.1200 .
B308 B309 1.70(2) .
B308 B312 1.72(2) .
B308 H30F 1.1200 .
B309 B310 1.76(2) .
B309 B312 1.81(2) .
B309 H30G 1.1200 .
B310 B312 1.75(2) .
B310 B311 1.79(2) .
B310 H310 1.1200 .
B311 B312 1.72(2) .
B311 H311 1.1200 .
B312 H312 1.1200 .
B401 B402 1.68(2) .
B401 B405 1.72(2) .
B401 B404 1.73(2) .
B401 B406 1.73(2) .
B401 B403 1.73(2) .
B401 H40H 1.1200 .
B402 B407 1.72(2) .
B402 B403 1.76(2) .
B402 B406 1.76(2) .
B402 B411 1.80(2) .
B402 H40J 1.1200 .
B403 B404 1.73(2) .
B403 B407 1.75(2) .
B403 B408 1.76(2) .
B403 H40I 1.1200 .
B404 B409 1.74(2) .
B404 B408 1.74(2) .
B404 B405 1.77(2) .
B404 H40K 1.1200 .
B405 B409 1.65(2) .
B405 B410 1.73(2) .
B405 B406 1.76(2) .
B405 H405 1.1200 .
B406 B410 1.77(2) .
B406 B411 1.88(2) .
B406 H406 1.1200 .
B407 B412 1.69(2) .
B407 B411 1.70(2) .
B407 B408 1.79(2) .
B407 H407 1.1200 .
B408 B409 1.72(2) .
B408 B412 1.73(2) .
B408 H40C 1.1200 .
B409 B410 1.77(2) .
B409 B412 1.83(2) .
B409 H40D 1.1200 .
B410 B412 1.75(2) .
B410 B411 1.78(2) .
B410 H410 1.1200 .
B411 B412 1.70(2) .
B411 H411 1.1200 .
B412 H412 1.1200 .
N1 C1B 1.160(17) .
N1 C1A 1.172(15) .
C1A C2A 1.437(15) .
C2A H2AA 0.9800 .
C2A H2AB 0.9800 .
C2A H2AC 0.9800 .
C1B C2B 1.459(17) .
C2B H2BA 0.9800 .
C2B H2BB 0.9800 .
C2B H2BC 0.9800 .
N7 C7 1.131(15) .
C7 C8 1.471(16) .
C8 H8A 0.9800 .
C8 H8B 0.9800 .
C8 H8C 0.9800 .
N13 C13 1.177(17) .
C13 C14 1.430(17) .
C14 H14C 0.9800 .
C14 H14D 0.9800 .
C14 H14E 0.9800 .
